data_7052867
loop_
_publ_author_name
'Helttunen, Kaisa'
'Salorinne, Kirsi'
'Barboza, Tahnie'
'Barbosa, H\'el\`ene Campos'
'Suhonen, Aku'
'Nissinen, Maija'

_publ_section_title
;
 Cation binding resorcinarene bis-crowns: the effect of lower rim alkyl
 chain length on crystal packing and solid lipid nanoparticles
;
_journal_issue 3
_journal_name_full 'New Journal of Chemistry'
_journal_page_first 789
_journal_paper_doi 10.1039/c2nj20981k
_journal_volume 36
_journal_year 2012
_chemical_formula_sum 'C88 H140 Cs2 F12 O14 P2'
_chemical_formula_weight 1977.76
_chemical_name_systematic
;
?
;
_space_group_IT_number 2
_symmetry_cell_setting triclinic
_symmetry_space_group_name_Hall '-P 1'
_symmetry_space_group_name_H-M 'P -1'
_atom_sites_solution_hydrogens geom
_atom_sites_solution_primary direct
_atom_sites_solution_secondary difmap
_audit_creation_method SHELXL-97
_cell_angle_alpha 96.549(2)
_cell_angle_beta 97.404(2)
_cell_angle_gamma 93.961(2)
_cell_formula_units_Z 2
_cell_length_a 10.4675(4)
_cell_length_b 16.8329(7)
_cell_length_c 27.5880(10)
_cell_measurement_reflns_used 7520
_cell_measurement_temperature 173(2)
_cell_measurement_theta_max 66.71
_cell_measurement_theta_min 2.65
_cell_volume 4771.6(3)
_computing_structure_refinement 'SHELXL-97 (Sheldrick, 1997)'
_computing_structure_solution 'SHELXS-97 (Sheldrick, 1990)'
_diffrn_ambient_temperature 173(2)
_diffrn_measured_fraction_theta_full 0.797
_diffrn_measured_fraction_theta_max 0.797
_diffrn_radiation_monochromator graphite
_diffrn_radiation_source 'fine-focus sealed tube'
_diffrn_radiation_type CuK\a
_diffrn_radiation_wavelength 1.54178
_diffrn_reflns_av_R_equivalents 0.0927
_diffrn_reflns_av_sigmaI/netI 0.1100
_diffrn_reflns_limit_h_max 11
_diffrn_reflns_limit_h_min -11
_diffrn_reflns_limit_k_max 18
_diffrn_reflns_limit_k_min -18
_diffrn_reflns_limit_l_max 32
_diffrn_reflns_limit_l_min -30
_diffrn_reflns_number 19576
_diffrn_reflns_theta_full 66.71
_diffrn_reflns_theta_max 66.71
_diffrn_reflns_theta_min 2.65
_exptl_absorpt_coefficient_mu 6.958
_exptl_absorpt_correction_T_max 0.6803
_exptl_absorpt_correction_T_min 0.3367
_exptl_absorpt_correction_type multi-scan
_exptl_absorpt_process_details 'Denzo (Otwinowski, Majewski, Borek & Minor, 2003)'
_exptl_crystal_density_diffrn 1.377
_exptl_crystal_density_method 'not measured'
_exptl_crystal_F_000 2056
_exptl_crystal_size_max 0.20
_exptl_crystal_size_mid 0.08
_exptl_crystal_size_min 0.06
_refine_diff_density_max 1.027
_refine_diff_density_min -0.636
_refine_diff_density_rms 0.089
_refine_ls_extinction_method none
_refine_ls_goodness_of_fit_ref 1.056
_refine_ls_hydrogen_treatment constr
_refine_ls_matrix_type full
_refine_ls_number_parameters 1166
_refine_ls_number_reflns 13472
_refine_ls_number_restraints 203
_refine_ls_restrained_S_all 1.054
_refine_ls_R_factor_all 0.1581
_refine_ls_R_factor_gt 0.0824
_refine_ls_shift/su_max 0.000
_refine_ls_shift/su_mean 0.000
_refine_ls_structure_factor_coef Fsqd
_refine_ls_weighting_details 'calc w=1/[\s^2^(Fo^2^)+(0.0468P)^2^+28.0529P] where P=(Fo^2^+2Fc^2^)/3'
_refine_ls_weighting_scheme calc
_refine_ls_wR_factor_gt 0.1649
_refine_ls_wR_factor_ref 0.2038
_reflns_number_gt 7520
_reflns_number_total 13472
_reflns_threshold_expression >2sigma(I)
_cod_data_source_file c2nj20981k.txt
_cod_data_source_block C10Cs2
_cod_original_sg_symbol_H-M P-1
_cod_database_code 7052867

loop_
_symmetry_equiv_pos_as_xyz
'x, y, z'
'-x, -y, -z'

loop_
_atom_site_label
_atom_site_type_symbol
_atom_site_fract_x
_atom_site_fract_y
_atom_site_fract_z
_atom_site_U_iso_or_equiv
_atom_site_adp_type
_atom_site_occupancy
_atom_site_symmetry_multiplicity
_atom_site_calc_flag
_atom_site_refinement_flags
_atom_site_disorder_assembly
_atom_site_disorder_group
Cs1 Cs 0.82288(8) 0.36537(5) 0.11805(2) 0.0737(3) Uani 1 1 d . C .
Cs2 Cs 0.72343(7) 0.72285(5) 0.12987(3) 0.0713(3) Uani 1 1 d . C .
O4 O 1.0128(7) 0.7302(5) 0.1898(3) 0.074(2) Uani 1 1 d . C .
O6 O 1.0806(7) 0.4477(5) 0.1783(2) 0.067(2) Uani 1 1 d . C .
O11 O 0.4246(8) 0.8089(5) 0.2070(3) 0.075(2) Uani 1 1 d . . .
O13 O 0.8795(8) 0.8865(5) 0.2590(3) 0.080(2) Uani 1 1 d D . .
O18 O 0.5254(7) 0.3568(5) 0.1178(2) 0.071(2) Uani 1 1 d . C .
O20 O 0.4424(7) 0.6377(4) 0.1296(2) 0.064(2) Uani 1 1 d . C .
O25 O 1.0620(8) 0.2780(4) 0.2375(3) 0.075(2) Uani 1 1 d . . .
O27 O 0.6041(8) 0.1988(5) 0.1910(3) 0.081(2) Uani 1 1 d D . .
C1 C 1.0114(9) 0.5129(6) 0.2489(3) 0.052(3) Uani 1 1 d . C .
C2 C 0.9700(9) 0.5825(6) 0.2729(4) 0.055(3) Uani 1 1 d . . .
H2 H 0.9398 0.5793 0.3037 0.065 Uiso 1 1 calc R . .
C3 C 0.9704(10) 0.6568(7) 0.2541(4) 0.057(3) Uani 1 1 d . C .
C4 C 1.0134(10) 0.6575(7) 0.2075(4) 0.060(3) Uani 1 1 d . . .
C5 C 1.0506(10) 0.5887(7) 0.1827(4) 0.060(3) Uani 1 1 d . C .
H5 H 1.0779 0.5909 0.1513 0.072 Uiso 1 1 calc R . .
C6 C 1.0492(10) 0.5178(7) 0.2022(4) 0.059(3) Uani 1 1 d . . .
C7 C 0.9302(11) 0.7317(6) 0.2807(3) 0.059(3) Uani 1 1 d . . .
H7 H 0.9938 0.7768 0.2767 0.071 Uiso 1 1 calc R C .
C8 C 0.7959(11) 0.7532(7) 0.2594(3) 0.057(3) Uani 1 1 d . C .
C9 C 0.6894(10) 0.6979(6) 0.2522(3) 0.052(3) Uani 1 1 d . . .
H9 H 0.7021 0.6450 0.2596 0.063 Uiso 1 1 calc R C .
C10 C 0.5640(10) 0.7149(7) 0.2348(3) 0.052(3) Uani 1 1 d . C .
C11 C 0.5504(12) 0.7927(7) 0.2235(4) 0.064(3) Uani 1 1 d . C .
C12 C 0.6523(12) 0.8488(7) 0.2302(4) 0.064(3) Uani 1 1 d . C .
H12 H 0.6401 0.9015 0.2224 0.076 Uiso 1 1 calc R . .
C13 C 0.7745(11) 0.8293(7) 0.2483(4) 0.062(3) Uani 1 1 d . C .
C14 C 0.4525(10) 0.6508(6) 0.2309(3) 0.055(3) Uani 1 1 d . . .
H14 H 0.3761 0.6718 0.2124 0.066 Uiso 1 1 calc R C .
C15 C 0.4765(10) 0.5736(6) 0.2011(3) 0.052(3) Uani 1 1 d . C .
C16 C 0.5012(9) 0.5038(6) 0.2214(3) 0.053(3) Uani 1 1 d . . .
H16 H 0.5077 0.5061 0.2562 0.063 Uiso 1 1 calc R C .
C17 C 0.5174(9) 0.4305(6) 0.1950(3) 0.049(3) Uani 1 1 d . C .
C18 C 0.5093(10) 0.4297(7) 0.1441(3) 0.057(3) Uani 1 1 d . . .
C19 C 0.4853(9) 0.4972(7) 0.1221(3) 0.055(3) Uani 1 1 d . C .
H19 H 0.4812 0.4952 0.0874 0.066 Uiso 1 1 calc R . .
C20 C 0.4667(9) 0.5689(7) 0.1502(3) 0.053(3) Uani 1 1 d . . .
C21 C 0.5362(10) 0.3530(6) 0.2180(3) 0.057(3) Uani 1 1 d . . .
H21 H 0.4863 0.3090 0.1942 0.068 Uiso 1 1 calc R C .
C22 C 0.6761(10) 0.3328(6) 0.2231(3) 0.051(3) Uani 1 1 d . C .
C23 C 0.7776(10) 0.3884(6) 0.2422(3) 0.050(3) Uani 1 1 d . C .
H23 H 0.7579 0.4415 0.2524 0.060 Uiso 1 1 calc R . .
C24 C 0.9076(11) 0.3726(6) 0.2479(3) 0.055(3) Uani 1 1 d . . .
C25 C 0.9319(11) 0.2936(7) 0.2313(4) 0.059(3) Uani 1 1 d . C .
C26 C 0.8347(13) 0.2360(7) 0.2116(4) 0.066(3) Uani 1 1 d . . .
H26 H 0.8545 0.1834 0.2004 0.079 Uiso 1 1 calc R C .
C27 C 0.7064(13) 0.2549(7) 0.2080(4) 0.063(3) Uani 1 1 d . C .
C28 C 1.0186(10) 0.4344(6) 0.2699(3) 0.056(3) Uani 1 1 d . C .
H28 H 1.0987 0.4117 0.2600 0.067 Uiso 1 1 calc R . .
C29 C 0.9345(11) 0.7280(6) 0.3362(4) 0.065(3) Uani 1 1 d . C .
H29A H 0.8708 0.6844 0.3411 0.078 Uiso 1 1 calc R . .
H29B H 1.0213 0.7140 0.3495 0.078 Uiso 1 1 calc R . .
C30 C 0.9062(13) 0.8052(7) 0.3654(4) 0.084(4) Uani 1 1 d . . .
H30A H 0.9643 0.8497 0.3579 0.101 Uiso 1 1 calc R C .
H30B H 0.8163 0.8164 0.3542 0.101 Uiso 1 1 calc R . .
C31 C 0.9221(13) 0.8044(7) 0.4206(4) 0.086(4) Uani 1 1 d . C .
H31A H 0.8768 0.7542 0.4275 0.103 Uiso 1 1 calc R . .
H31B H 1.0152 0.8027 0.4324 0.103 Uiso 1 1 calc R . .
C32 C 0.8744(15) 0.8725(8) 0.4500(4) 0.101(5) Uani 1 1 d . . .
H32A H 0.7814 0.8741 0.4380 0.121 Uiso 1 1 calc R C .
H32B H 0.9197 0.9226 0.4429 0.121 Uiso 1 1 calc R . .
C33 C 0.8891(15) 0.8732(8) 0.5044(5) 0.108(5) Uani 1 1 d . C .
H33A H 0.8470 0.8220 0.5113 0.129 Uiso 1 1 calc R . .
H33B H 0.9825 0.8734 0.5163 0.129 Uiso 1 1 calc R . .
C34 C 0.8392(16) 0.9378(9) 0.5341(5) 0.111(5) Uani 1 1 d . . .
H34A H 0.7456 0.9371 0.5226 0.133 Uiso 1 1 calc R C .
H34B H 0.8804 0.9890 0.5269 0.133 Uiso 1 1 calc R . .
C35 C 0.8553(16) 0.9389(10) 0.5881(4) 0.120(5) Uani 1 1 d U B .
H35A H 0.8176 0.8865 0.5950 0.145 Uiso 1 1 calc R . .
H35B H 0.9493 0.9416 0.5995 0.145 Uiso 1 1 calc R . .
C36 C 0.8020(17) 1.0012(11) 0.6191(5) 0.133(6) Uani 1 1 d DU . .
H36A H 0.7079 0.9957 0.6076 0.160 Uiso 1 1 calc R A 1
H36B H 0.8354 1.0526 0.6093 0.160 Uiso 1 1 calc R A 1
C37A C 0.814(3) 1.014(2) 0.6734(7) 0.137(10) Uani 0.68(3) 1 d PDU B 1
H37A H 0.7882 0.9612 0.6829 0.165 Uiso 0.68(3) 1 calc PR B 1
H37B H 0.9081 1.0239 0.6844 0.165 Uiso 0.68(3) 1 calc PR B 1
C38A C 0.766(2) 1.062(2) 0.7011(7) 0.137(12) Uani 0.68(3) 1 d PDU B 1
H38A H 0.8189 1.0700 0.7336 0.206 Uiso 0.68(3) 1 calc PR B 1
H38B H 0.6784 1.0408 0.7043 0.206 Uiso 0.68(3) 1 calc PR B 1
H38C H 0.7625 1.1133 0.6877 0.206 Uiso 0.68(3) 1 calc PR B 1
C37B C 0.824(5) 0.976(4) 0.6692(11) 0.120(12) Uani 0.32(3) 1 d PDU B 2
H37C H 0.8549 0.9222 0.6639 0.144 Uiso 0.32(3) 1 calc PR B 2
H37D H 0.8992 1.0118 0.6861 0.144 Uiso 0.32(3) 1 calc PR B 2
C38B C 0.753(5) 0.971(4) 0.7006(15) 0.129(17) Uani 0.32(3) 1 d PDU B 2
H38D H 0.7985 0.9492 0.7287 0.194 Uiso 0.32(3) 1 calc PR B 2
H38E H 0.6754 0.9354 0.6868 0.194 Uiso 0.32(3) 1 calc PR B 2
H38F H 0.7272 1.0244 0.7115 0.194 Uiso 0.32(3) 1 calc PR B 2
C39 C 0.4171(11) 0.6407(7) 0.2824(3) 0.063(3) Uani 1 1 d . C .
H39A H 0.3439 0.5990 0.2789 0.076 Uiso 1 1 calc R . .
H39B H 0.4917 0.6210 0.3021 0.076 Uiso 1 1 calc R . .
C40 C 0.3807(12) 0.7158(7) 0.3106(4) 0.078(4) Uani 1 1 d . . .
H40A H 0.2941 0.7277 0.2956 0.094 Uiso 1 1 calc R C .
H40B H 0.4429 0.7610 0.3069 0.094 Uiso 1 1 calc R . .
C41 C 0.3780(13) 0.7115(7) 0.3647(4) 0.084(4) Uani 1 1 d . C .
H41A H 0.3088 0.6701 0.3680 0.101 Uiso 1 1 calc R . .
H41B H 0.4610 0.6927 0.3785 0.101 Uiso 1 1 calc R . .
C42 C 0.3572(14) 0.7861(8) 0.3956(4) 0.095(4) Uani 1 1 d . . .
H42A H 0.2686 0.8003 0.3848 0.114 Uiso 1 1 calc R C .
H42B H 0.4178 0.8295 0.3882 0.114 Uiso 1 1 calc R . .
C43 C 0.3722(15) 0.7874(8) 0.4502(4) 0.099(4) Uani 1 1 d . C .
H43A H 0.3081 0.7461 0.4577 0.118 Uiso 1 1 calc R . .
H43B H 0.4590 0.7703 0.4608 0.118 Uiso 1 1 calc R . .
C44 C 0.3581(15) 0.8625(8) 0.4809(4) 0.102(5) Uani 1 1 d . . .
H44A H 0.2697 0.8780 0.4714 0.122 Uiso 1 1 calc R C .
H44B H 0.4190 0.9044 0.4721 0.122 Uiso 1 1 calc R . .
C45 C 0.3791(16) 0.8650(9) 0.5354(5) 0.113(5) Uani 1 1 d U C .
H45A H 0.3193 0.8225 0.5443 0.135 Uiso 1 1 calc R . .
H45B H 0.4682 0.8506 0.5451 0.135 Uiso 1 1 calc R . .
C46 C 0.3622(16) 0.9411(9) 0.5656(4) 0.115(5) Uani 1 1 d DU . .
H46A H 0.2718 0.9540 0.5570 0.138 Uiso 1 1 calc R C .
H46B H 0.4186 0.9840 0.5554 0.138 Uiso 1 1 calc R . .
C47 C 0.3891(19) 0.9458(11) 0.6203(5) 0.151(7) Uani 1 1 d DU C .
H47A H 0.3357 0.9015 0.6306 0.182 Uiso 1 1 calc R . .
H47B H 0.4807 0.9357 0.6291 0.182 Uiso 1 1 calc R . .
C48 C 0.3662(17) 1.0199(10) 0.6491(6) 0.145(7) Uani 1 1 d U . .
H48A H 0.3876 1.0152 0.6842 0.218 Uiso 1 1 calc R C .
H48B H 0.2750 1.0300 0.6420 0.218 Uiso 1 1 calc R . .
H48C H 0.4206 1.0644 0.6404 0.218 Uiso 1 1 calc R . .
C49 C 0.4774(11) 0.3521(7) 0.2667(4) 0.070(3) Uani 1 1 d . C .
H49A H 0.5310 0.3904 0.2925 0.084 Uiso 1 1 calc R . .
H49B H 0.3898 0.3712 0.2619 0.084 Uiso 1 1 calc R . .
C50 C 0.4678(13) 0.2705(8) 0.2845(5) 0.090(4) Uani 1 1 d . . .
H50A H 0.4338 0.2301 0.2560 0.108 Uiso 1 1 calc R C .
H50B H 0.5560 0.2575 0.2969 0.108 Uiso 1 1 calc R . .
C51 C 0.3841(15) 0.2622(10) 0.3244(5) 0.118(5) Uani 1 1 d D C .
H51A H 0.2970 0.2787 0.3136 0.142 Uiso 1 1 calc R . .
H51B H 0.3746 0.2054 0.3303 0.142 Uiso 1 1 calc R . .
C52 C 0.4404(14) 0.3118(10) 0.3700(5) 0.118(5) Uani 1 1 d D . .
H52A H 0.4383 0.3692 0.3654 0.141 Uiso 1 1 calc R C .
H52B H 0.5317 0.3008 0.3784 0.141 Uiso 1 1 calc R . .
C53 C 0.3618(14) 0.2933(11) 0.4139(5) 0.123(6) Uani 1 1 d . C .
H53A H 0.2689 0.2998 0.4046 0.148 Uiso 1 1 calc R . .
H53B H 0.3704 0.2373 0.4207 0.148 Uiso 1 1 calc R . .
C54 C 0.4141(12) 0.3497(10) 0.4586(5) 0.107(5) Uani 1 1 d . . .
H54A H 0.4160 0.4052 0.4499 0.129 Uiso 1 1 calc R C .
H54B H 0.5043 0.3385 0.4694 0.129 Uiso 1 1 calc R . .
C55 C 0.3366(12) 0.3445(10) 0.5016(4) 0.100(5) Uani 1 1 d . C .
H55A H 0.2440 0.3485 0.4899 0.120 Uiso 1 1 calc R . .
H55B H 0.3449 0.2916 0.5136 0.120 Uiso 1 1 calc R . .
C56 C 0.3814(12) 0.4096(9) 0.5435(5) 0.093(4) Uani 1 1 d . . .
H56A H 0.3758 0.4623 0.5310 0.112 Uiso 1 1 calc R C .
H56B H 0.4734 0.4046 0.5555 0.112 Uiso 1 1 calc R . .
C57 C 0.3038(13) 0.4082(9) 0.5869(4) 0.095(4) Uani 1 1 d . C .
H57A H 0.2110 0.4099 0.5747 0.114 Uiso 1 1 calc R . .
H57B H 0.3139 0.3570 0.6009 0.114 Uiso 1 1 calc R . .
C58 C 0.3446(15) 0.4766(9) 0.6271(5) 0.111(5) Uani 1 1 d . . .
H58A H 0.2900 0.4733 0.6532 0.167 Uiso 1 1 calc R C .
H58B H 0.3353 0.5276 0.6136 0.167 Uiso 1 1 calc R . .
H58C H 0.4351 0.4737 0.6407 0.167 Uiso 1 1 calc R . .
C59 C 1.0361(11) 0.4436(6) 0.3263(3) 0.063(3) Uani 1 1 d . . .
H59A H 0.9649 0.4729 0.3380 0.075 Uiso 1 1 calc R C .
H59B H 1.0302 0.3897 0.3373 0.075 Uiso 1 1 calc R . .
C60 C 1.1652(11) 0.4885(7) 0.3496(4) 0.074(3) Uani 1 1 d . C .
H60A H 1.2355 0.4597 0.3367 0.089 Uiso 1 1 calc R . .
H60B H 1.1695 0.5425 0.3386 0.089 Uiso 1 1 calc R . .
C61 C 1.1914(12) 0.4986(8) 0.4053(4) 0.082(4) Uani 1 1 d . . .
H61A H 1.1734 0.4458 0.4167 0.098 Uiso 1 1 calc R C .
H61B H 1.2843 0.5154 0.4156 0.098 Uiso 1 1 calc R . .
C62 C 1.1136(12) 0.5584(8) 0.4306(4) 0.077(4) Uani 1 1 d . C .
H62A H 1.0214 0.5376 0.4243 0.093 Uiso 1 1 calc R . .
H62B H 1.1215 0.6090 0.4158 0.093 Uiso 1 1 calc R . .
C63 C 1.1539(12) 0.5766(7) 0.4860(4) 0.072(3) Uani 1 1 d . . .
H63A H 1.1368 0.5269 0.5009 0.086 Uiso 1 1 calc R C .
H63B H 1.2485 0.5908 0.4920 0.086 Uiso 1 1 calc R . .
C64 C 1.0914(12) 0.6409(8) 0.5119(4) 0.085(4) Uani 1 1 d . C .
H64A H 0.9977 0.6246 0.5087 0.102 Uiso 1 1 calc R . .
H64B H 1.1015 0.6896 0.4952 0.102 Uiso 1 1 calc R . .
C65 C 1.1429(12) 0.6625(8) 0.5664(4) 0.078(4) Uani 1 1 d . . .
H65A H 1.1268 0.6147 0.5834 0.094 Uiso 1 1 calc R C .
H65B H 1.2378 0.6746 0.5696 0.094 Uiso 1 1 calc R . .
C66 C 1.0882(13) 0.7307(8) 0.5924(4) 0.084(4) Uani 1 1 d . C .
H66A H 0.9956 0.7154 0.5934 0.101 Uiso 1 1 calc R . .
H66B H 1.0928 0.7763 0.5728 0.101 Uiso 1 1 calc R . .
C67 C 1.1535(13) 0.7598(7) 0.6453(4) 0.085(4) Uani 1 1 d . . .
H67A H 1.1474 0.7148 0.6653 0.101 Uiso 1 1 calc R C .
H67B H 1.2464 0.7745 0.6446 0.101 Uiso 1 1 calc R . .
C68 C 1.0964(17) 0.8301(9) 0.6701(5) 0.124(6) Uani 1 1 d . C .
H68A H 1.1434 0.8454 0.7033 0.186 Uiso 1 1 calc R . .
H68B H 1.0052 0.8156 0.6723 0.186 Uiso 1 1 calc R . .
H68C H 1.1031 0.8754 0.6509 0.186 Uiso 1 1 calc R . .
C69 C 1.0900(13) 0.7425(9) 0.1507(5) 0.105(5) Uani 1 1 d . . .
H69A H 1.1804 0.7345 0.1618 0.158 Uiso 1 1 calc R C .
H69B H 1.0841 0.7973 0.1424 0.158 Uiso 1 1 calc R . .
H69C H 1.0575 0.7041 0.1216 0.158 Uiso 1 1 calc R . .
C70 C 0.4078(13) 0.8839(8) 0.1891(6) 0.108(5) Uani 1 1 d . C .
H70A H 0.4596 0.9267 0.2119 0.162 Uiso 1 1 calc R . .
H70B H 0.3163 0.8943 0.1867 0.162 Uiso 1 1 calc R . .
H70C H 0.4358 0.8826 0.1565 0.162 Uiso 1 1 calc R . .
C71 C 0.4947(12) 0.3468(9) 0.0641(4) 0.093(4) Uani 1 1 d . . .
H71A H 0.4041 0.3566 0.0549 0.139 Uiso 1 1 calc R C .
H71B H 0.5086 0.2920 0.0510 0.139 Uiso 1 1 calc R . .
H71C H 0.5508 0.3850 0.0505 0.139 Uiso 1 1 calc R . .
C72 C 1.0954(13) 0.2043(8) 0.2126(5) 0.109(5) Uani 1 1 d . . .
H72A H 1.0693 0.1595 0.2300 0.164 Uiso 1 1 calc R . .
H72B H 1.1890 0.2069 0.2121 0.164 Uiso 1 1 calc R . .
H72C H 1.0506 0.1961 0.1788 0.164 Uiso 1 1 calc R . .
C73 C 1.1652(12) 0.4517(9) 0.1424(5) 0.093(4) Uani 1 1 d . . .
H73A H 1.2477 0.4829 0.1567 0.112 Uiso 1 1 calc R C .
H73B H 1.1253 0.4774 0.1142 0.112 Uiso 1 1 calc R . .
C74 C 1.1887(15) 0.3617(10) 0.1252(6) 0.114(5) Uani 1 1 d . C .
H74A H 1.2640 0.3598 0.1069 0.137 Uiso 1 1 calc R . .
H74B H 1.2062 0.3324 0.1542 0.137 Uiso 1 1 calc R . .
O75 O 1.0760(9) 0.3264(7) 0.0946(4) 0.126(4) Uani 1 1 d . C .
C76 C 1.0948(15) 0.2637(10) 0.0570(6) 0.135(7) Uani 1 1 d . . .
H76A H 1.1070 0.2129 0.0713 0.161 Uiso 1 1 calc R C .
H76B H 1.1723 0.2782 0.0417 0.161 Uiso 1 1 calc R . .
C77 C 0.9764(17) 0.2541(13) 0.0193(6) 0.154(8) Uani 1 1 d . C .
H77A H 0.9610 0.3062 0.0072 0.184 Uiso 1 1 calc R . .
H77B H 0.9890 0.2151 -0.0090 0.184 Uiso 1 1 calc R . .
O78 O 0.8653(10) 0.2256(7) 0.0415(4) 0.120(4) Uani 1 1 d . C .
C79 C 0.876(2) 0.1477(15) 0.0455(9) 0.176(10) Uani 1 1 d . . .
H79A H 0.9482 0.1406 0.0711 0.211 Uiso 1 1 calc R C .
H79B H 0.8904 0.1183 0.0137 0.211 Uiso 1 1 calc R . .
C80 C 0.751(3) 0.1189(14) 0.0595(7) 0.188(10) Uani 1 1 d D C .
H80A H 0.6831 0.1495 0.0436 0.226 Uiso 0.579(16) 1 calc PR C 1
H80B H 0.7315 0.0620 0.0452 0.226 Uiso 0.579(16) 1 calc PR C 1
H80C H 0.6832 0.1495 0.0436 0.226 Uiso 0.421(16) 1 d PR C 2
H80D H 0.7307 0.0621 0.0452 0.226 Uiso 0.421(16) 1 d PR C 2
O81A O 0.7381(17) 0.1240(11) 0.1116(5) 0.100(6) Uani 0.579(16) 1 d PDU C 1
C82A C 0.618(2) 0.0888(18) 0.1257(10) 0.107(8) Uani 0.579(16) 1 d PD C 1
H82A H 0.6117 0.0296 0.1183 0.129 Uiso 0.579(16) 1 calc PR C 1
H82B H 0.5419 0.1087 0.1069 0.129 Uiso 0.579(16) 1 calc PR C 1
C83A C 0.619(7) 0.1150(14) 0.1852(10) 0.100(10) Uani 0.579(16) 1 d PD C 1
H83A H 0.5478 0.0850 0.1973 0.120 Uiso 0.579(16) 1 calc PR C 1
H83B H 0.7023 0.1038 0.2037 0.120 Uiso 0.579(16) 1 calc PR C 1
O81B O 0.703(3) 0.1847(17) 0.0915(13) 0.156(12) Uani 0.421(16) 1 d PDU C 2
C82B C 0.585(3) 0.151(3) 0.1077(12) 0.107(8) Uani 0.421(16) 1 d PD C 2
H82C H 0.5476 0.1034 0.0844 0.129 Uiso 0.421(16) 1 calc PR C 2
H82D H 0.5207 0.1911 0.1080 0.129 Uiso 0.421(16) 1 calc PR C 2
C83B C 0.618(11) 0.124(2) 0.1636(12) 0.100(10) Uani 0.421(16) 1 d PD C 2
H83C H 0.5556 0.0810 0.1698 0.120 Uiso 0.421(16) 1 calc PR C 2
H83D H 0.7074 0.1075 0.1699 0.120 Uiso 0.421(16) 1 calc PR C 2
C84A C 0.892(2) 0.9550(10) 0.2329(7) 0.087(6) Uani 0.81(2) 1 d PD C 1
H84A H 0.9364 1.0013 0.2556 0.104 Uiso 0.81(2) 1 calc PR C 1
H84B H 0.8053 0.9695 0.2199 0.104 Uiso 0.81(2) 1 calc PR C 1
C85A C 0.968(2) 0.9364(16) 0.1914(7) 0.184(16) Uani 0.81(2) 1 d PD C 1
H85A H 1.0029 0.9878 0.1822 0.221 Uiso 0.81(2) 1 calc PR C 1
H85B H 1.0421 0.9074 0.2036 0.221 Uiso 0.81(2) 1 calc PR C 1
O86A O 0.899(2) 0.8897(12) 0.1477(6) 0.191(11) Uani 0.81(2) 1 d PDU C 1
C84B C 0.862(14) 0.968(2) 0.252(3) 0.087(6) Uani 0.19(2) 1 d PD C 2
H84C H 0.9321 1.0039 0.2722 0.104 Uiso 0.19(2) 1 calc PR C 2
H84D H 0.7787 0.9828 0.2620 0.104 Uiso 0.19(2) 1 calc PR C 2
C85B C 0.862(12) 0.979(7) 0.1995(19) 0.184(16) Uani 0.19(2) 1 d PD C 2
H85C H 0.8324 1.0338 0.1993 0.221 Uiso 0.19(2) 1 calc PR C 2
H85D H 0.9563 0.9871 0.1981 0.221 Uiso 0.19(2) 1 calc PR C 2
O86B O 0.817(5) 0.946(6) 0.1505(16) 0.20(2) Uani 0.19(2) 1 d PDU C 2
C87 C 0.880(2) 0.9361(13) 0.1081(7) 0.171(9) Uani 1 1 d D . .
H87A H 0.9653 0.9542 0.0997 0.206 Uiso 0.81(2) 1 calc PR C 1
H87B H 0.8379 0.9846 0.1193 0.206 Uiso 0.81(2) 1 calc PR C 1
H87C H 0.8372 0.9845 0.1189 0.206 Uiso 0.19(2) 1 d PR C 2
H87D H 0.9655 0.9542 0.0998 0.206 Uiso 0.19(2) 1 d PR C 2
C88 C 0.8022(19) 0.8952(13) 0.0642(7) 0.160(8) Uani 1 1 d D C .
H88A H 0.7968 0.9309 0.0379 0.192 Uiso 1 1 calc R . .
H88B H 0.8429 0.8467 0.0522 0.192 Uiso 1 1 calc R . .
O89 O 0.6800(13) 0.8738(7) 0.0743(4) 0.123(4) Uani 1 1 d D C .
C90A C 0.592(2) 0.8559(14) 0.0308(7) 0.161(12) Uani 0.81(2) 1 d PD C 1
H90A H 0.6217 0.8129 0.0084 0.193 Uiso 0.81(2) 1 calc PR C 1
H90B H 0.5832 0.9041 0.0135 0.193 Uiso 0.81(2) 1 calc PR C 1
C90B C 0.552(2) 0.892(3) 0.080(2) 0.161(12) Uani 0.19(2) 1 d PD C 2
H90C H 0.5370 0.9460 0.0701 0.193 Uiso 0.19(2) 1 calc PR C 2
H90D H 0.5360 0.8908 0.1140 0.193 Uiso 0.19(2) 1 calc PR C 2
C91 C 0.468(2) 0.8294(10) 0.0462(8) 0.166(9) Uani 1 1 d D . .
H91A H 0.4498 0.8665 0.0745 0.199 Uiso 0.81(2) 1 calc PR C 1
H91B H 0.3967 0.8289 0.0188 0.199 Uiso 0.81(2) 1 calc PR C 1
H91C H 0.3776 0.8423 0.0476 0.199 Uiso 0.19(2) 1 d PR C 2
H91D H 0.4852 0.8310 0.0119 0.199 Uiso 0.19(2) 1 d PR C 2
O92 O 0.4784(11) 0.7485(6) 0.0602(3) 0.113(3) Uani 1 1 d . C .
C93 C 0.3559(14) 0.7076(9) 0.0656(5) 0.097(4) Uani 1 1 d . . .
H93A H 0.2961 0.7027 0.0343 0.116 Uiso 1 1 calc R C .
H93B H 0.3157 0.7380 0.0917 0.116 Uiso 1 1 calc R . .
C94 C 0.3823(12) 0.6275(7) 0.0790(4) 0.075(3) Uani 1 1 d . C .
H94A H 0.3008 0.5925 0.0751 0.089 Uiso 1 1 calc R . .
H94B H 0.4407 0.6023 0.0573 0.089 Uiso 1 1 calc R . .
P1 P 0.7991(4) 0.5469(2) 0.03429(11) 0.0800(10) Uani 1 1 d D . .
F1 F 0.7825(7) 0.5467(4) 0.0917(2) 0.093(2) Uani 1 1 d D C .
F2 F 0.8132(8) 0.5468(5) -0.0222(2) 0.105(2) Uani 1 1 d D C .
F3A F 0.724(3) 0.4605(12) 0.0288(8) 0.126(9) Uani 0.49(2) 1 d PDU C 1
F4A F 0.926(3) 0.505(2) 0.0493(7) 0.131(9) Uani 0.49(2) 1 d PDU C 1
F5A F 0.668(2) 0.586(2) 0.0308(7) 0.100(8) Uani 0.49(2) 1 d PDU C 1
F6A F 0.877(3) 0.6302(14) 0.0499(8) 0.113(8) Uani 0.49(2) 1 d PDU C 1
F3B F 0.817(4) 0.4551(10) 0.0256(8) 0.111(8) Uani 0.51(2) 1 d PDU C 2
F4B F 0.9456(15) 0.573(2) 0.0466(7) 0.115(8) Uani 0.51(2) 1 d PDU C 2
F5B F 0.6514(16) 0.529(2) 0.0155(7) 0.116(8) Uani 0.51(2) 1 d PDU C 2
F6B F 0.779(4) 0.6416(9) 0.0350(7) 0.109(7) Uani 0.51(2) 1 d PDU C 2
P2 P 0.2430(5) 0.0311(4) 0.0904(2) 0.1289(16) Uani 1 1 d D . .
F7A F 0.1408(15) 0.0628(9) 0.1232(6) 0.162(7) Uani 0.87(2) 1 d PD D 1
F9A F 0.3523(18) 0.0211(12) 0.1317(7) 0.211(10) Uani 0.87(2) 1 d PD D 1
F7B F 0.225(14) 0.026(7) 0.1456(15) 0.162(7) Uani 0.13(2) 1 d PD D 2
F9B F 0.309(13) 0.076(6) 0.141(2) 0.211(10) Uani 0.13(2) 1 d PD D 2
F8 F 0.3350(12) 0.0029(8) 0.0519(5) 0.205(5) Uani 1 1 d D D .
F10 F 0.2969(10) 0.1180(6) 0.0880(5) 0.173(4) Uani 1 1 d D D .
F11 F 0.1914(11) -0.0590(6) 0.0905(4) 0.171(4) Uani 1 1 d D D .
F12 F 0.1367(11) 0.0356(8) 0.0460(4) 0.194(5) Uani 1 1 d D D .

loop_
_atom_site_aniso_label
_atom_site_aniso_U_11
_atom_site_aniso_U_22
_atom_site_aniso_U_33
_atom_site_aniso_U_23
_atom_site_aniso_U_13
_atom_site_aniso_U_12
Cs1 0.0753(6) 0.0897(6) 0.0553(4) 0.0084(4) 0.0016(4) 0.0160(4)
Cs2 0.0732(6) 0.0754(5) 0.0620(4) 0.0017(4) 0.0028(4) 0.0064(4)
O4 0.075(6) 0.075(6) 0.076(5) 0.024(4) 0.013(4) 0.000(4)
O6 0.065(5) 0.090(6) 0.050(4) 0.001(4) 0.024(4) 0.016(4)
O11 0.070(6) 0.069(5) 0.084(5) 0.015(4) -0.009(4) 0.020(4)
O13 0.080(6) 0.068(6) 0.087(5) 0.017(5) -0.007(4) 0.001(5)
O18 0.081(6) 0.088(6) 0.042(4) -0.003(4) 0.002(4) 0.020(4)
O20 0.084(6) 0.065(5) 0.039(4) 0.010(3) -0.006(3) 0.002(4)
O25 0.069(6) 0.068(5) 0.084(5) 0.002(4) -0.005(4) 0.022(4)
O27 0.082(6) 0.059(5) 0.096(6) 0.000(4) -0.002(5) 0.000(5)
C1 0.043(6) 0.066(7) 0.044(6) -0.001(5) 0.001(5) 0.001(5)
C2 0.053(7) 0.063(7) 0.047(6) 0.005(5) 0.004(5) 0.012(6)
C3 0.044(7) 0.067(8) 0.055(6) 0.003(6) -0.005(5) -0.006(6)
C4 0.041(7) 0.072(8) 0.067(7) 0.025(7) -0.008(5) -0.004(6)
C5 0.054(7) 0.080(9) 0.048(6) 0.015(6) 0.009(5) 0.005(6)
C6 0.054(7) 0.078(9) 0.045(6) 0.007(6) 0.003(5) 0.011(6)
C7 0.070(8) 0.054(7) 0.050(6) 0.009(5) -0.002(5) -0.002(6)
C8 0.072(8) 0.053(7) 0.046(6) 0.009(5) -0.002(5) 0.012(6)
C9 0.063(8) 0.048(7) 0.044(5) 0.011(5) 0.003(5) -0.007(6)
C10 0.053(7) 0.064(8) 0.037(5) 0.001(5) -0.001(5) 0.012(6)
C11 0.066(9) 0.065(8) 0.056(6) 0.002(6) 0.003(6) 0.007(7)
C12 0.076(9) 0.054(7) 0.060(7) 0.001(5) 0.005(6) 0.018(7)
C13 0.051(8) 0.062(8) 0.066(7) -0.007(6) -0.001(6) -0.010(7)
C14 0.062(7) 0.056(7) 0.041(5) -0.002(5) -0.009(5) 0.002(6)
C15 0.062(7) 0.053(7) 0.041(6) 0.006(5) 0.004(5) 0.002(5)
C16 0.050(7) 0.071(8) 0.034(5) 0.002(5) 0.001(4) 0.000(6)
C17 0.046(6) 0.063(7) 0.038(5) 0.004(5) 0.004(4) 0.004(5)
C18 0.050(7) 0.074(8) 0.045(6) -0.001(6) 0.001(5) 0.015(6)
C19 0.050(7) 0.081(8) 0.035(5) 0.011(6) 0.003(5) 0.004(6)
C20 0.045(7) 0.067(8) 0.043(6) 0.006(6) 0.003(5) -0.004(5)
C21 0.060(8) 0.060(7) 0.050(6) 0.005(5) 0.014(5) 0.000(6)
C22 0.055(7) 0.053(7) 0.041(5) -0.002(5) 0.003(5) -0.001(6)
C23 0.063(8) 0.055(7) 0.037(5) 0.012(5) 0.008(5) 0.017(6)
C24 0.069(8) 0.058(7) 0.032(5) -0.004(5) 0.000(5) 0.002(6)
C25 0.060(8) 0.068(8) 0.049(6) 0.013(6) 0.001(5) 0.008(7)
C26 0.086(10) 0.052(7) 0.054(6) -0.005(5) 0.002(6) 0.007(7)
C27 0.076(9) 0.060(8) 0.051(6) 0.013(6) 0.000(6) 0.003(7)
C28 0.062(7) 0.056(7) 0.050(6) 0.015(5) 0.001(5) 0.016(6)
C29 0.057(7) 0.059(7) 0.072(7) 0.004(6) -0.015(6) 0.008(6)
C30 0.103(10) 0.069(9) 0.073(8) -0.006(7) -0.009(7) 0.012(7)
C31 0.107(11) 0.081(9) 0.062(7) -0.006(7) -0.014(7) 0.017(8)
C32 0.136(13) 0.086(10) 0.073(9) -0.009(8) -0.002(8) 0.012(9)
C33 0.140(14) 0.091(11) 0.079(9) -0.009(8) -0.026(9) 0.023(9)
C34 0.143(14) 0.107(12) 0.071(9) -0.013(8) -0.005(9) 0.011(10)
C35 0.138(13) 0.153(14) 0.061(8) -0.010(8) -0.007(8) 0.025(10)
C36 0.147(13) 0.174(14) 0.071(7) -0.024(9) 0.021(8) 0.012(11)
C37A 0.129(17) 0.19(3) 0.075(9) -0.052(13) -0.005(12) 0.015(17)
C38A 0.12(2) 0.20(3) 0.077(13) -0.036(16) 0.014(13) 0.04(2)
C37B 0.13(2) 0.14(3) 0.078(11) -0.034(16) 0.010(16) 0.05(2)
C38B 0.12(3) 0.15(4) 0.12(2) 0.06(3) 0.00(2) -0.02(3)
C39 0.067(8) 0.078(8) 0.046(6) 0.004(5) 0.012(5) 0.011(6)
C40 0.085(9) 0.094(9) 0.051(7) -0.010(6) 0.010(6) 0.013(7)
C41 0.104(11) 0.085(9) 0.062(7) -0.011(7) 0.027(7) 0.011(8)
C42 0.125(12) 0.100(11) 0.059(8) 0.002(7) 0.015(7) 0.015(9)
C43 0.128(13) 0.099(11) 0.069(8) -0.010(7) 0.028(8) 0.023(9)
C44 0.137(13) 0.092(10) 0.068(8) -0.020(7) -0.002(8) 0.025(9)
C45 0.149(14) 0.106(10) 0.082(9) -0.014(7) 0.032(9) 0.016(10)
C46 0.136(12) 0.110(10) 0.083(7) -0.036(7) -0.006(8) 0.011(9)
C47 0.202(17) 0.155(14) 0.089(8) -0.041(9) 0.041(11) 0.007(13)
C48 0.153(15) 0.162(15) 0.103(11) -0.051(10) 0.004(11) 0.025(13)
C49 0.070(8) 0.084(9) 0.059(7) 0.008(6) 0.013(6) 0.011(7)
C50 0.078(10) 0.107(11) 0.097(9) 0.049(8) 0.023(8) 0.011(8)
C51 0.092(12) 0.156(16) 0.119(13) 0.043(12) 0.041(10) 0.010(11)
C52 0.077(11) 0.163(16) 0.109(12) 0.003(11) 0.014(9) 0.002(10)
C53 0.069(10) 0.22(2) 0.083(10) 0.020(11) 0.026(8) 0.016(11)
C54 0.063(9) 0.189(16) 0.075(9) 0.038(10) 0.006(7) 0.016(10)
C55 0.065(9) 0.170(15) 0.069(8) 0.029(9) 0.012(7) 0.010(9)
C56 0.074(9) 0.137(13) 0.078(9) 0.051(9) 0.008(7) 0.007(9)
C57 0.084(10) 0.129(13) 0.073(8) 0.022(9) 0.010(7) 0.011(9)
C58 0.132(14) 0.121(13) 0.076(9) 0.020(9) -0.009(9) 0.006(10)
C59 0.086(9) 0.055(7) 0.042(6) 0.004(5) -0.010(5) 0.012(6)
C60 0.076(9) 0.086(9) 0.056(7) -0.003(6) -0.003(6) 0.017(7)
C61 0.076(9) 0.092(10) 0.069(8) 0.006(7) -0.018(6) 0.013(7)
C62 0.079(9) 0.102(10) 0.053(7) 0.014(6) 0.009(6) 0.018(8)
C63 0.076(9) 0.075(8) 0.061(7) 0.015(6) -0.001(6) -0.006(7)
C64 0.075(9) 0.117(11) 0.062(7) 0.005(7) -0.004(6) 0.023(8)
C65 0.080(9) 0.088(9) 0.061(7) 0.013(7) -0.012(6) 0.004(7)
C66 0.091(10) 0.105(11) 0.058(7) 0.020(7) 0.000(7) 0.021(8)
C67 0.114(11) 0.077(9) 0.058(7) 0.016(6) -0.012(7) 0.005(8)
C68 0.191(18) 0.112(12) 0.076(9) 0.014(9) 0.015(10) 0.064(12)
C69 0.073(10) 0.140(14) 0.116(11) 0.062(10) 0.021(8) 0.015(9)
C70 0.097(11) 0.070(9) 0.155(14) 0.025(9) -0.010(9) 0.035(8)
C71 0.088(10) 0.139(12) 0.044(7) -0.003(7) -0.012(6) 0.021(9)
C72 0.084(11) 0.099(11) 0.135(12) -0.012(10) -0.013(9) 0.035(9)
C73 0.064(9) 0.133(13) 0.077(8) -0.014(8) 0.023(7) 0.001(8)
C74 0.093(12) 0.134(14) 0.118(12) -0.012(10) 0.033(10) 0.033(10)
O75 0.068(7) 0.162(10) 0.128(8) -0.053(7) 0.000(6) -0.001(6)
C76 0.096(13) 0.152(15) 0.136(13) -0.072(12) 0.012(11) 0.034(11)
C77 0.087(13) 0.23(2) 0.129(14) -0.046(14) 0.034(12) -0.009(14)
O78 0.090(8) 0.107(8) 0.156(10) -0.033(7) 0.028(7) 0.011(7)
C79 0.20(3) 0.16(2) 0.18(2) 0.002(17) 0.106(19) 0.032(19)
C80 0.27(3) 0.18(2) 0.113(16) -0.013(15) 0.057(18) 0.05(2)
O81A 0.103(13) 0.084(14) 0.103(13) -0.011(10) 0.003(10) -0.002(10)
C82A 0.075(16) 0.11(2) 0.13(2) 0.000(17) 0.015(13) -0.018(15)
C83A 0.126(15) 0.063(12) 0.10(3) -0.012(14) 0.00(3) 0.014(12)
O81B 0.17(3) 0.13(2) 0.16(2) -0.03(2) 0.04(2) -0.02(2)
C82B 0.075(16) 0.11(2) 0.13(2) 0.000(17) 0.015(13) -0.018(15)
C83B 0.126(15) 0.063(12) 0.10(3) -0.012(14) 0.00(3) 0.014(12)
C84A 0.121(19) 0.063(10) 0.068(15) 0.009(10) -0.011(13) -0.008(9)
C85A 0.13(2) 0.27(3) 0.133(19) 0.11(2) -0.069(18) -0.11(2)
O86A 0.18(2) 0.22(2) 0.156(13) 0.137(14) -0.079(13) -0.097(16)
C84B 0.121(19) 0.063(10) 0.068(15) 0.009(10) -0.011(13) -0.008(9)
C85B 0.13(2) 0.27(3) 0.133(19) 0.11(2) -0.069(18) -0.11(2)
O86B 0.17(4) 0.24(4) 0.16(3) 0.12(4) -0.11(3) -0.07(3)
C87 0.17(2) 0.20(2) 0.138(17) 0.089(17) -0.019(16) -0.038(17)
C88 0.17(2) 0.19(2) 0.117(15) 0.049(14) -0.006(15) -0.042(17)
O89 0.124(10) 0.145(10) 0.101(8) 0.025(7) 0.016(7) -0.001(8)
C90A 0.17(2) 0.18(2) 0.109(15) 0.080(16) -0.044(16) -0.107(19)
C90B 0.17(2) 0.18(2) 0.109(15) 0.080(16) -0.044(16) -0.107(19)
C91 0.19(2) 0.090(13) 0.21(2) 0.079(14) -0.045(17) 0.004(13)
O92 0.110(9) 0.115(9) 0.110(7) 0.023(6) -0.003(6) 0.005(7)
C93 0.084(11) 0.108(12) 0.097(10) 0.010(9) 0.002(8) 0.013(9)
C94 0.093(10) 0.071(9) 0.055(7) 0.014(6) -0.009(6) 0.005(7)
P1 0.084(3) 0.097(3) 0.0577(19) 0.0037(18) 0.0114(17) 0.012(2)
F1 0.127(6) 0.102(5) 0.053(4) 0.003(3) 0.025(4) 0.027(4)
F2 0.137(7) 0.123(6) 0.057(4) 0.000(4) 0.030(4) 0.011(5)
F3A 0.21(3) 0.095(14) 0.066(10) -0.005(10) 0.025(17) 0.015(17)
F4A 0.129(19) 0.18(2) 0.083(12) -0.002(16) 0.010(11) 0.089(17)
F5A 0.079(13) 0.17(2) 0.063(11) 0.026(13) 0.018(9) 0.065(14)
F6A 0.12(2) 0.126(17) 0.095(13) 0.016(12) 0.023(14) -0.023(15)
F3B 0.20(2) 0.092(12) 0.055(9) 0.005(8) 0.043(14) 0.077(14)
F4B 0.069(13) 0.17(2) 0.102(12) 0.024(17) -0.008(9) 0.004(14)
F5B 0.113(16) 0.16(2) 0.078(13) 0.002(14) 0.014(10) 0.025(15)
F6B 0.16(2) 0.107(13) 0.069(11) 0.009(9) 0.035(13) 0.033(14)
P2 0.115(4) 0.145(5) 0.129(4) 0.043(3) 0.008(4) 0.006(4)
F7A 0.173(15) 0.157(12) 0.150(11) -0.023(9) 0.059(11) -0.031(10)
F9A 0.215(17) 0.155(15) 0.230(14) 0.102(12) -0.124(13) -0.057(13)
F7B 0.173(15) 0.157(12) 0.150(11) -0.023(9) 0.059(11) -0.031(10)
F9B 0.215(17) 0.155(15) 0.230(14) 0.102(12) -0.124(13) -0.057(13)
F8 0.189(12) 0.226(14) 0.229(13) 0.067(11) 0.078(11) 0.071(10)
F10 0.142(9) 0.123(8) 0.259(13) 0.068(9) 0.016(8) -0.010(7)
F11 0.163(10) 0.142(9) 0.193(10) 0.032(8) -0.017(8) -0.032(7)
F12 0.180(11) 0.250(14) 0.149(9) 0.029(9) -0.016(8) 0.064(10)

loop_
_atom_type_symbol
_atom_type_description
_atom_type_scat_dispersion_real
_atom_type_scat_dispersion_imag
_atom_type_scat_source
C C 0.0181 0.0091 'International Tables Vol C Tables 4.2.6.8 and 6.1.1.4'
H H 0.0000 0.0000 'International Tables Vol C Tables 4.2.6.8 and 6.1.1.4'
O O 0.0492 0.0322 'International Tables Vol C Tables 4.2.6.8 and 6.1.1.4'
Cs Cs -0.7457 7.9052 'International Tables Vol C Tables 4.2.6.8 and 6.1.1.4'
P P 0.2955 0.4335 'International Tables Vol C Tables 4.2.6.8 and 6.1.1.4'
F F 0.0727 0.0534 'International Tables Vol C Tables 4.2.6.8 and 6.1.1.4'

loop_
_geom_angle_atom_site_label_1
_geom_angle_atom_site_label_2
_geom_angle_atom_site_label_3
_geom_angle
O75 Cs1 O78 56.2(3)
O75 Cs1 F3B 83.5(6)
O78 Cs1 F3B 80.6(4)
O75 Cs1 O18 160.9(2)
O78 Cs1 O18 104.7(2)
F3B Cs1 O18 94.5(7)
O75 Cs1 O6 57.3(2)
O78 Cs1 O6 113.0(2)
F3B Cs1 O6 99.2(7)
O18 Cs1 O6 141.42(17)
O75 Cs1 O81B 93.0(5)
O78 Cs1 O81B 45.8(5)
F3B Cs1 O81B 112.1(9)
O18 Cs1 O81B 70.0(6)
O6 Cs1 O81B 134.2(7)
O75 Cs1 F3A 101.5(7)
O78 Cs1 F3A 88.0(5)
F3B Cs1 F3A 18.2(5)
O18 Cs1 F3A 76.5(6)
O6 Cs1 F3A 111.8(4)
O81B Cs1 F3A 107.6(8)
O75 Cs1 F1 107.5(3)
O78 Cs1 F1 123.5(3)
F3B Cs1 F1 42.9(3)
O18 Cs1 F1 83.02(19)
O6 Cs1 F1 83.04(19)
O81B Cs1 F1 142.4(7)
F3A Cs1 F1 38.5(4)
O75 Cs1 F4A 72.7(4)
O78 Cs1 F4A 92.6(5)
F3B Cs1 F4A 24.4(5)
O18 Cs1 F4A 112.1(3)
O6 Cs1 F4A 75.0(5)
O81B Cs1 F4A 133.0(8)
F3A Cs1 F4A 38.4(5)
F1 Cs1 F4A 37.3(3)
O75 Cs1 C23 117.8(3)
O78 Cs1 C23 136.2(3)
F3B Cs1 C23 143.0(3)
O18 Cs1 C23 74.5(2)
O6 Cs1 C23 72.9(2)
O81B Cs1 C23 97.4(6)
F3A Cs1 C23 131.9(6)
F1 Cs1 C23 100.17(19)
F4A Cs1 C23 129.2(5)
O75 Cs1 C22 129.3(3)
O78 Cs1 C22 121.6(3)
F3B Cs1 C22 146.3(5)
O18 Cs1 C22 57.3(2)
O6 Cs1 C22 94.5(2)
O81B Cs1 C22 77.7(6)
F3A Cs1 C22 129.0(7)
F1 Cs1 C22 109.6(2)
F4A Cs1 C22 145.4(4)
C23 Cs1 C22 22.6(2)
O75 Cs1 C27 114.2(3)
O78 Cs1 C27 99.5(3)
F3B Cs1 C27 159.0(7)
O18 Cs1 C27 65.0(2)
O6 Cs1 C27 100.0(2)
O81B Cs1 C27 58.2(6)
F3A Cs1 C27 141.5(6)
F1 Cs1 C27 132.1(2)
F4A Cs1 C27 167.9(5)
C23 Cs1 C27 39.2(2)
C22 Cs1 C27 22.8(2)
F6B Cs2 O92 78.7(7)
F6B Cs2 O89 86.3(4)
O92 Cs2 O89 54.1(3)
F6B Cs2 F1 45.2(3)
O92 Cs2 F1 102.9(2)
O89 Cs2 F1 131.3(2)
F6B Cs2 O20 98.4(7)
O92 Cs2 O20 54.3(2)
O89 Cs2 O20 105.4(3)
F1 Cs2 O20 82.45(19)
F6B Cs2 O86A 105.2(7)
O92 Cs2 O86A 106.5(4)
O89 Cs2 O86A 53.0(4)
F1 Cs2 O86A 131.7(5)
O20 Cs2 O86A 145.7(5)
F6B Cs2 F6A 19.7(5)
O92 Cs2 F6A 98.3(6)
O89 Cs2 F6A 96.2(5)
F1 Cs2 F6A 40.0(4)
O20 Cs2 F6A 112.0(4)
O86A Cs2 F6A 97.8(5)
F6B Cs2 O4 97.5(7)
O92 Cs2 O4 165.9(3)
O89 Cs2 O4 112.4(3)
F1 Cs2 O4 83.09(19)
O20 Cs2 O4 139.74(18)
O86A Cs2 O4 61.2(4)
F6A Cs2 O4 77.9(6)
F6B Cs2 F5A 25.4(5)
O92 Cs2 F5A 67.4(3)
O89 Cs2 F5A 96.9(5)
F1 Cs2 F5A 38.3(3)
O20 Cs2 F5A 73.4(4)
O86A Cs2 F5A 129.5(6)
F6A Cs2 F5A 40.0(4)
O4 Cs2 F5A 114.2(3)
F6B Cs2 C12 169.6(4)
O92 Cs2 C12 95.5(3)
O89 Cs2 C12 83.4(3)
F1 Cs2 C12 145.2(2)
O20 Cs2 C12 84.9(2)
O86A Cs2 C12 67.9(5)
F6A Cs2 C12 162.5(5)
O4 Cs2 C12 86.0(2)
F5A Cs2 C12 157.6(4)
F6B Cs2 C11 160.2(7)
O92 Cs2 C11 84.7(3)
O89 Cs2 C11 92.8(3)
F1 Cs2 C11 130.7(2)
O20 Cs2 C11 62.7(2)
O86A Cs2 C11 89.7(5)
F6A Cs2 C11 170.6(4)
O4 Cs2 C11 101.1(2)
F5A Cs2 C11 136.1(5)
C12 Cs2 C11 22.4(2)
F6B Cs2 C13 160.0(7)
O92 Cs2 C13 118.4(3)
O89 Cs2 C13 95.6(3)
F1 Cs2 C13 131.0(2)
O20 Cs2 C13 100.2(2)
O86A Cs2 C13 61.6(4)
F6A Cs2 C13 141.2(6)
O4 Cs2 C13 63.4(2)
F5A Cs2 C13 167.1(5)
C12 Cs2 C13 22.9(2)
C11 Cs2 C13 39.7(3)
C4 O4 C69 117.5(10)
C4 O4 Cs2 102.5(6)
C69 O4 Cs2 100.6(6)
C6 O6 C73 118.6(9)
C6 O6 Cs1 105.9(6)
C73 O6 Cs1 103.5(6)
C11 O11 C70 117.2(10)
C13 O13 C84B 120(6)
C13 O13 C84A 123.0(12)
C18 O18 C71 119.1(9)
C18 O18 Cs1 102.2(6)
C71 O18 Cs1 94.7(6)
C20 O20 C94 116.5(8)
C20 O20 Cs2 103.3(5)
C94 O20 Cs2 105.9(6)
C25 O25 C72 117.5(9)
C27 O27 C83B 123(5)
C27 O27 C83A 122(3)
C2 C1 C6 117.0(10)
C2 C1 C28 124.6(9)
C6 C1 C28 118.4(9)
C1 C2 C3 124.0(10)
C2 C3 C4 115.6(10)
C2 C3 C7 123.7(9)
C4 C3 C7 120.8(10)
O4 C4 C5 124.3(10)
O4 C4 C3 114.7(11)
C5 C4 C3 121.1(11)
O4 C4 Cs2 56.8(5)
C5 C4 Cs2 108.0(6)
C3 C4 Cs2 102.4(7)
C6 C5 C4 121.7(10)
C5 C6 O6 123.7(9)
C5 C6 C1 120.6(10)
O6 C6 C1 115.8(10)
C5 C6 Cs1 108.9(7)
O6 C6 Cs1 53.5(5)
C1 C6 Cs1 104.3(7)
C3 C7 C29 112.7(9)
C3 C7 C8 113.0(8)
C29 C7 C8 109.4(9)
C13 C8 C9 116.7(10)
C13 C8 C7 121.8(10)
C9 C8 C7 121.5(10)
C13 C8 Cs2 77.7(6)
C9 C8 Cs2 78.0(5)
C7 C8 Cs2 115.9(6)
C8 C9 C10 124.0(10)
C8 C9 Cs2 79.4(5)
C10 C9 Cs2 79.6(5)
C11 C10 C9 116.0(10)
C11 C10 C14 124.2(10)
C9 C10 C14 119.7(10)
C11 C10 Cs2 76.5(6)
C9 C10 Cs2 77.5(5)
C14 C10 Cs2 116.7(5)
C12 C11 O11 123.1(11)
C12 C11 C10 121.7(11)
O11 C11 C10 115.1(11)
C12 C11 Cs2 78.7(6)
O11 C11 Cs2 114.1(6)
C10 C11 Cs2 80.6(6)
C11 C12 C13 120.1(11)
C11 C12 Cs2 78.9(6)
C13 C12 Cs2 79.4(6)
C8 C13 C12 121.5(11)
C8 C13 O13 116.7(10)
C12 C13 O13 121.7(11)
C8 C13 Cs2 79.7(6)
C12 C13 Cs2 77.7(6)
O13 C13 Cs2 116.9(6)
C15 C14 C10 112.4(9)
C15 C14 C39 114.4(8)
C10 C14 C39 110.1(8)
C16 C15 C20 116.4(9)
C16 C15 C14 123.7(8)
C20 C15 C14 119.8(9)
C15 C16 C17 125.4(9)
C16 C17 C18 115.7(9)
C16 C17 C21 124.3(8)
C18 C17 C21 119.9(9)
C19 C18 O18 123.0(9)
C19 C18 C17 121.3(10)
O18 C18 C17 115.8(10)
C19 C18 Cs1 109.2(7)
O18 C18 Cs1 56.1(5)
C17 C18 Cs1 103.1(6)
C18 C19 C20 120.8(9)
O20 C20 C15 117.1(9)
O20 C20 C19 122.5(8)
C15 C20 C19 120.4(10)
O20 C20 Cs2 55.8(5)
C15 C20 Cs2 103.7(6)
C19 C20 Cs2 107.2(6)
C22 C21 C17 112.3(8)
C22 C21 C49 112.8(8)
C17 C21 C49 112.6(8)
C23 C22 C27 117.0(10)
C23 C22 C21 122.7(9)
C27 C22 C21 120.2(10)
C23 C22 Cs1 77.6(5)
C27 C22 Cs1 79.6(6)
C21 C22 Cs1 112.3(6)
C22 C23 C24 124.9(10)
C22 C23 Cs1 79.9(5)
C24 C23 Cs1 81.2(5)
C23 C24 C25 115.3(10)
C23 C24 C28 124.3(10)
C25 C24 C28 120.4(10)
C23 C24 Cs1 76.0(5)
C25 C24 Cs1 78.3(5)
C28 C24 Cs1 114.2(6)
C26 C25 O25 122.6(11)
C26 C25 C24 122.3(11)
O25 C25 C24 115.1(10)
C26 C25 Cs1 78.9(6)
O25 C25 Cs1 114.8(6)
C24 C25 Cs1 78.9(6)
C25 C26 C27 119.7(11)
C25 C26 Cs1 78.9(6)
C27 C26 Cs1 78.5(6)
O27 C27 C26 122.6(10)
O27 C27 C22 116.7(11)
C26 C27 C22 120.7(11)
O27 C27 Cs1 115.6(6)
C26 C27 Cs1 78.8(7)
C22 C27 Cs1 77.6(6)
C1 C28 C24 113.3(8)
C1 C28 C59 113.5(8)
C24 C28 C59 111.4(8)
C30 C29 C7 114.6(9)
C31 C30 C29 114.8(10)
C32 C31 C30 116.6(11)
C31 C32 C33 117.7(12)
C34 C33 C32 119.1(12)
C33 C34 C35 119.0(13)
C36 C35 C34 120.6(14)
C35 C36 C37A 128(2)
C35 C36 C37B 104(2)
C38A C37A C36 131(3)
C38B C37B C36 132(4)
C40 C39 C14 114.9(9)
C39 C40 C41 114.7(10)
C42 C41 C40 117.4(11)
C41 C42 C43 119.0(11)
C44 C43 C42 118.9(12)
C43 C44 C45 119.1(12)
C46 C45 C44 118.0(13)
C45 C46 C47 118.7(13)
C48 C47 C46 117.5(15)
C50 C49 C21 114.0(10)
C51 C50 C49 115.7(12)
C52 C51 C50 110.9(13)
C51 C52 C53 110.4(13)
C54 C53 C52 109.0(13)
C53 C54 C55 113.9(12)
C56 C55 C54 112.3(12)
C55 C56 C57 114.1(11)
C58 C57 C56 113.4(12)
C60 C59 C28 112.9(9)
C61 C60 C59 116.3(10)
C62 C61 C60 114.9(10)
C61 C62 C63 114.4(10)
C64 C63 C62 116.8(10)
C63 C64 C65 115.2(10)
C66 C65 C64 116.2(10)
C65 C66 C67 116.0(10)
C68 C67 C66 114.3(11)
O6 C73 C74 105.4(11)
O6 C73 Cs1 54.7(5)
C74 C73 Cs1 81.2(8)
O75 C74 C73 107.6(12)
C73 C74 Cs1 74.6(7)
C74 O75 C76 116.0(11)
C74 O75 Cs1 120.0(8)
C76 O75 Cs1 123.5(8)
O75 C76 C77 107.2(12)
C77 C76 Cs1 72.7(8)
O78 C77 C76 109.4(15)
O78 C77 Cs1 52.8(7)
C76 C77 Cs1 84.8(8)
C79 O78 C77 107.0(15)
C79 O78 Cs1 130.9(12)
C77 O78 Cs1 105.0(9)
O78 C79 C80 104.5(19)
O81A C80 C79 118(2)
O81A C80 O81B 51.1(15)
C79 C80 O81B 109(2)
C80 O81A C82A 118.2(19)
O81A C82A C83A 108(3)
O27 C83A C82A 106(2)
C82B O81B C80 107(3)
C82B O81B Cs1 126(2)
C80 O81B Cs1 127.8(18)
O81B C82B C83B 110(5)
O27 C83B C82B 98(2)
O13 C84A C85A 109.8(14)
O86A C85A C84A 116.6(18)
C87 O86A C85A 111.7(16)
C87 O86A Cs2 113.4(11)
C85A O86A Cs2 132.6(11)
O13 C84B C85B 111(7)
O86B C85B C84B 144(9)
C85B O86B C87 131(6)
C85B O86B Cs2 117(6)
C87 O86B Cs2 88(4)
O86B C87 O86A 56(3)
O86B C87 C88 116(3)
O86A C87 C88 114.9(17)
O89 C88 C87 109.6(17)
O89 C88 Cs2 56.2(9)
C87 C88 Cs2 90.7(10)
C88 O89 C90A 111.0(14)
C88 O89 C90B 151(3)
C90A O89 C90B 66(3)
C88 O89 Cs2 102.4(11)
C90A O89 Cs2 112.5(11)
C90B O89 Cs2 105(3)
O89 C90A C91 105.8(16)
O89 C90A Cs2 48.0(9)
C91 C90A Cs2 81.5(10)
O89 C90B C91 105.3(19)
O89 C90B Cs2 54(3)
C91 C90B Cs2 86(3)
O92 C91 C90A 107.7(16)
O92 C91 C90B 114(3)
C90A C91 C90B 63(2)
C93 O92 C91 113.8(13)
C93 O92 Cs2 119.5(8)
C91 O92 Cs2 116.5(9)
O92 C93 C94 107.2(12)
O20 C94 C93 107.5(10)
O20 C94 Cs2 52.9(5)
C93 C94 Cs2 85.7(8)
F4B P1 F6A 47.0(11)
F4B P1 F5A 138.7(15)
F6A P1 F5A 91.7(14)
F4B P1 F5B 171.3(13)
F6A P1 F5B 128.1(14)
F4B P1 F3B 94.8(14)
F6A P1 F3B 141.8(16)
F5A P1 F3B 126.5(16)
F5B P1 F3B 89.9(14)
F6A P1 F4A 89.5(15)
F5A P1 F4A 167.7(11)
F5B P1 F4A 142.3(16)
F3B P1 F4A 52.9(12)
F4B P1 F2 88.3(8)
F6A P1 F2 93.8(8)
F5A P1 F2 95.0(7)
F5B P1 F2 84.7(8)
F3B P1 F2 85.6(8)
F4A P1 F2 97.1(8)
F4B P1 F3A 130.3(15)
F6A P1 F3A 169.5(12)
F5A P1 F3A 90.3(14)
F5B P1 F3A 56.0(13)
F4A P1 F3A 86.5(15)
F2 P1 F3A 96.3(9)
F4B P1 F1 92.4(8)
F6A P1 F1 86.7(8)
F5A P1 F1 84.3(7)
F5B P1 F1 94.5(8)
F3B P1 F1 94.4(8)
F4A P1 F1 83.5(8)
F2 P1 F1 179.2(5)
F3A P1 F1 83.2(9)
F4B P1 F6B 86.0(14)
F5A P1 F6B 53.3(11)
F5B P1 F6B 88.4(12)
F3B P1 F6B 172.0(10)
F4A P1 F6B 129.4(16)
F2 P1 F6B 86.4(7)
F3A P1 F6B 143.6(15)
F1 P1 F6B 93.6(7)
F4B P1 Cs2 90.3(12)
F6A P1 Cs2 52.2(10)
F5A P1 Cs2 56.4(11)
F5B P1 Cs2 90.1(11)
F3B P1 Cs2 144.9(7)
F4A P1 Cs2 115.9(10)
F2 P1 Cs2 129.3(3)
F3A P1 Cs2 121.6(11)
F1 P1 Cs2 50.6(3)
F4B P1 Cs1 93.0(12)
F6A P1 Cs1 122.9(11)
F5A P1 Cs1 115.1(10)
F5B P1 Cs1 95.4(11)
F4A P1 Cs1 54.8(14)
F2 P1 Cs1 129.5(3)
F3A P1 Cs1 47.4(10)
F1 P1 Cs1 50.6(3)
F6B P1 Cs1 144.1(6)
Cs2 P1 Cs1 101.20(7)
P1 F1 Cs2 106.1(3)
P1 F1 Cs1 106.9(3)
Cs2 F1 Cs1 146.98(19)
P1 F3A Cs1 111.1(12)
P1 F4A Cs1 102.8(15)
P1 F5A Cs2 100.6(12)
P1 F6A Cs2 105.3(11)
P1 F3B Cs1 115.7(9)
P1 F6B Cs2 115.1(8)
F9A P2 F10 91.2(8)
F9A P2 F12 175.3(12)
F10 P2 F12 91.1(7)
F10 P2 F9B 66(4)
F12 P2 F9B 144(5)
F9A P2 F7B 55(5)
F10 P2 F7B 106(4)
F12 P2 F7B 128(5)
F9B P2 F7B 45(6)
F9A P2 F7A 98.7(14)
F10 P2 F7A 90.4(8)
F12 P2 F7A 85.4(9)
F9B P2 F7A 68(6)
F7B P2 F7A 47(5)
F9A P2 F11 89.2(8)
F10 P2 F11 177.1(8)
F12 P2 F11 88.3(7)
F9B P2 F11 116(4)
F7B P2 F11 76(4)
F7A P2 F11 92.4(7)
F9A P2 F8 88.2(11)
F10 P2 F8 87.6(7)
F12 P2 F8 87.8(7)
F9B P2 F8 117(6)
F7B P2 F8 140(5)
F7A P2 F8 172.9(10)
F11 P2 F8 89.5(8)
F9B F7B P2 67(3)
F7B F9B P2 68(3)
F7B F9B F10 117(7)
P2 F9B F10 56(2)
P2 F10 F9B 58(2)

loop_
_geom_bond_atom_site_label_1
_geom_bond_atom_site_label_2
_geom_bond_distance
Cs1 O75 2.908(9)
Cs1 O78 3.074(10)
Cs1 F3B 3.11(2)
Cs1 O18 3.107(7)
Cs1 O6 3.125(7)
Cs1 O81B 3.18(3)
Cs1 F3A 3.19(3)
Cs1 F1 3.260(7)
Cs1 F4A 3.38(4)
Cs1 C23 3.500(8)
Cs1 C22 3.528(10)
Cs1 C27 3.554(11)
Cs2 F6B 2.958(16)
Cs2 O92 3.087(10)
Cs2 O89 3.143(11)
Cs2 F1 3.161(7)
Cs2 O20 3.181(7)
Cs2 O86A 3.202(14)
Cs2 F6A 3.22(3)
Cs2 O4 3.246(8)
Cs2 F5A 3.33(3)
Cs2 C12 3.481(10)
Cs2 C11 3.484(11)
Cs2 C13 3.501(10)
O4 C4 1.368(12)
O4 C69 1.453(13)
O6 C6 1.366(12)
O6 C73 1.416(13)
O11 C11 1.392(13)
O11 C70 1.422(13)
O13 C13 1.388(12)
O13 C84B 1.43(2)
O13 C84A 1.434(15)
O18 C18 1.384(12)
O18 C71 1.462(12)
O20 C20 1.373(12)
O20 C94 1.441(11)
O25 C25 1.398(12)
O25 C72 1.434(14)
O27 C27 1.374(13)
O27 C83B 1.42(2)
O27 C83A 1.424(18)
C1 C2 1.402(13)
C1 C6 1.406(13)
C1 C28 1.503(13)
C2 C3 1.408(14)
C3 C4 1.416(14)
C3 C7 1.500(14)
C4 C5 1.382(15)
C5 C6 1.365(14)
C7 C29 1.533(14)
C7 C8 1.536(14)
C8 C13 1.376(14)
C8 C9 1.381(14)
C9 C10 1.398(13)
C10 C11 1.394(14)
C10 C14 1.518(14)
C11 C12 1.353(15)
C12 C13 1.388(15)
C14 C15 1.510(13)
C14 C39 1.539(13)
C15 C16 1.383(13)
C15 C20 1.389(13)
C16 C17 1.393(13)
C17 C18 1.393(13)
C17 C21 1.529(14)
C18 C19 1.372(14)
C19 C20 1.397(14)
C21 C22 1.518(14)
C21 C49 1.550(13)
C22 C23 1.375(13)
C22 C27 1.400(14)
C23 C24 1.397(13)
C24 C25 1.409(14)
C24 C28 1.518(14)
C25 C26 1.367(15)
C26 C27 1.395(15)
C28 C59 1.531(13)
C29 C30 1.517(14)
C30 C31 1.513(15)
C31 C32 1.479(16)
C32 C33 1.489(17)
C33 C34 1.452(17)
C34 C35 1.474(17)
C35 C36 1.463(19)
C36 C37A 1.48(2)
C36 C37B 1.48(3)
C37A C38A 1.22(3)
C37B C38B 1.22(3)
C39 C40 1.505(14)
C40 C41 1.506(15)
C41 C42 1.481(15)
C42 C43 1.491(16)
C43 C44 1.467(16)
C44 C45 1.487(17)
C45 C46 1.481(17)
C46 C47 1.491(14)
C47 C48 1.452(19)
C49 C50 1.513(15)
C50 C51 1.504(16)
C51 C52 1.458(14)
C52 C53 1.597(18)
C53 C54 1.486(19)
C54 C55 1.529(16)
C55 C56 1.503(18)
C56 C57 1.533(16)
C57 C58 1.503(17)
C59 C60 1.528(14)
C60 C61 1.513(14)
C61 C62 1.504(15)
C62 C63 1.521(14)
C63 C64 1.467(15)
C64 C65 1.526(14)
C65 C66 1.472(16)
C66 C67 1.541(15)
C67 C68 1.499(17)
C73 C74 1.580(18)
C74 O75 1.411(16)
O75 C76 1.435(15)
C76 C77 1.50(2)
C77 O78 1.459(18)
O78 C79 1.34(2)
C79 C80 1.48(3)
C80 O81A 1.453(16)
C80 O81B 1.491(19)
O81A C82A 1.473(17)
C82A C83A 1.65(3)
O81B C82B 1.466(19)
C82B C83B 1.66(3)
C84A C85A 1.489(19)
C85A O86A 1.439(15)
O86A C87 1.415(14)
C84B C85B 1.47(2)
C85B O86B 1.413(18)
O86B C87 1.414(18)
C87 C88 1.443(17)
C88 O89 1.377(14)
O89 C90A 1.405(14)
O89 C90B 1.414(19)
C90A C91 1.475(18)
C90B C91 1.48(2)
C91 O92 1.465(17)
O92 C93 1.446(15)
C93 C94 1.473(16)
P1 F4B 1.550(14)
P1 F6A 1.559(15)
P1 F5A 1.563(13)
P1 F5B 1.563(15)
P1 F3B 1.565(14)
P1 F4A 1.579(14)
P1 F2 1.585(6)
P1 F3A 1.585(16)
P1 F1 1.616(6)
P1 F6B 1.620(14)
P2 F9A 1.540(11)
P2 F10 1.543(10)
P2 F12 1.558(10)
P2 F9B 1.56(2)
P2 F7B 1.57(2)
P2 F7A 1.569(11)
P2 F11 1.575(10)
P2 F8 1.579(11)
F7B F9B 1.20(15)
F9B F10 1.69(10)

loop_
_geom_torsion_atom_site_label_1
_geom_torsion_atom_site_label_2
_geom_torsion_atom_site_label_3
_geom_torsion_atom_site_label_4
_geom_torsion
F6B Cs2 O4 C4 -86.5(7)
O92 Cs2 O4 C4 -159.7(10)
O89 Cs2 O4 C4 -175.5(7)
F1 Cs2 O4 C4 -43.5(6)
O20 Cs2 O4 C4 26.1(8)
O86A Cs2 O4 C4 170.2(8)
F6A Cs2 O4 C4 -83.7(7)
F5A Cs2 O4 C4 -66.5(9)
C12 Cs2 O4 C4 103.3(7)
C11 Cs2 O4 C4 86.7(7)
C13 Cs2 O4 C4 99.6(7)
F6B Cs2 O4 C69 35.1(8)
O92 Cs2 O4 C69 -38.2(13)
O89 Cs2 O4 C69 -54.0(8)
F1 Cs2 O4 C69 78.0(7)
O20 Cs2 O4 C69 147.7(7)
O86A Cs2 O4 C69 -68.2(8)
F6A Cs2 O4 C69 37.8(8)
F5A Cs2 O4 C69 55.1(9)
C12 Cs2 O4 C69 -135.1(8)
C11 Cs2 O4 C69 -151.7(7)
C13 Cs2 O4 C69 -138.9(8)
O75 Cs1 O6 C6 159.4(7)
O78 Cs1 O6 C6 166.9(6)
F3B Cs1 O6 C6 83.3(7)
O18 Cs1 O6 C6 -26.1(7)
O81B Cs1 O6 C6 -143.1(9)
F3A Cs1 O6 C6 69.5(9)
F1 Cs1 O6 C6 43.4(6)
F4A Cs1 O6 C6 80.6(7)
C23 Cs1 O6 C6 -59.5(6)
C22 Cs1 O6 C6 -65.8(6)
C27 Cs1 O6 C6 -88.2(6)
O75 Cs1 O6 C73 33.9(7)
O78 Cs1 O6 C73 41.5(8)
F3B Cs1 O6 C73 -42.2(8)
O18 Cs1 O6 C73 -151.6(7)
O81B Cs1 O6 C73 91.4(10)
F3A Cs1 O6 C73 -55.9(10)
F1 Cs1 O6 C73 -82.0(7)
F4A Cs1 O6 C73 -44.9(8)
C23 Cs1 O6 C73 175.0(8)
C22 Cs1 O6 C73 168.7(7)
C27 Cs1 O6 C73 146.4(7)
O75 Cs1 O18 C18 -169.4(9)
O78 Cs1 O18 C18 -167.5(6)
F3B Cs1 O18 C18 -86.0(6)
O6 Cs1 O18 C18 24.9(7)
O81B Cs1 O18 C18 162.1(9)
F3A Cs1 O18 C18 -83.2(7)
F1 Cs1 O18 C18 -44.6(6)
F4A Cs1 O18 C18 -68.5(8)
C23 Cs1 O18 C18 58.0(6)
C22 Cs1 O18 C18 74.1(6)
C27 Cs1 O18 C18 98.7(6)
O75 Cs1 O18 C71 -48.3(12)
O78 Cs1 O18 C71 -46.4(7)
F3B Cs1 O18 C71 35.1(7)
O6 Cs1 O18 C71 146.0(6)
O81B Cs1 O18 C71 -76.8(10)
F3A Cs1 O18 C71 37.9(7)
F1 Cs1 O18 C71 76.5(7)
F4A Cs1 O18 C71 52.6(8)
C23 Cs1 O18 C71 179.1(7)
C22 Cs1 O18 C71 -164.8(7)
C27 Cs1 O18 C71 -140.2(7)
F6B Cs2 O20 C20 86.5(6)
O92 Cs2 O20 C20 156.0(6)
O89 Cs2 O20 C20 174.9(5)
F1 Cs2 O20 C20 44.1(5)
O86A Cs2 O20 C20 -139.9(6)
F6A Cs2 O20 C20 71.6(8)
O4 Cs2 O20 C20 -25.8(6)
F5A Cs2 O20 C20 82.2(6)
C12 Cs2 O20 C20 -103.4(5)
C11 Cs2 O20 C20 -99.9(6)
C13 Cs2 O20 C20 -86.3(6)
F6B Cs2 O20 C94 -36.4(7)
O92 Cs2 O20 C94 33.0(6)
O89 Cs2 O20 C94 52.0(7)
F1 Cs2 O20 C94 -78.8(6)
O86A Cs2 O20 C94 97.2(7)
F6A Cs2 O20 C94 -51.4(9)
O4 Cs2 O20 C94 -148.7(6)
F5A Cs2 O20 C94 -40.7(7)
C12 Cs2 O20 C94 133.7(6)
C11 Cs2 O20 C94 137.2(7)
C13 Cs2 O20 C94 150.8(6)
C6 C1 C2 C3 -3.3(15)
C28 C1 C2 C3 176.4(9)
C1 C2 C3 C4 1.5(15)
C1 C2 C3 C7 -177.8(9)
C69 O4 C4 C5 -19.0(15)
Cs2 O4 C4 C5 90.1(10)
C69 O4 C4 C3 161.9(10)
Cs2 O4 C4 C3 -89.0(8)
C69 O4 C4 Cs2 -109.1(9)
C2 C3 C4 O4 179.8(8)
C7 C3 C4 O4 -0.9(14)
C2 C3 C4 C5 0.7(14)
C7 C3 C4 C5 180.0(9)
C2 C3 C4 Cs2 120.9(8)
C7 C3 C4 Cs2 -59.8(10)
F6B Cs2 C4 O4 95.9(8)
O89 Cs2 C4 O4 5.7(8)
F1 Cs2 C4 O4 132.7(7)
O20 Cs2 C4 O4 -160.7(6)
O86A Cs2 C4 O4 -8.7(7)
F6A Cs2 C4 O4 91.5(7)
F5A Cs2 C4 O4 120.1(8)
C12 Cs2 C4 O4 -76.1(7)
C11 Cs2 C4 O4 -97.0(7)
C13 Cs2 C4 O4 -71.4(7)
F6B Cs2 C4 C5 -23.7(9)
O89 Cs2 C4 C5 -114.0(8)
F1 Cs2 C4 C5 13.1(7)
O20 Cs2 C4 C5 79.7(8)
O86A Cs2 C4 C5 -128.3(9)
F6A Cs2 C4 C5 -28.1(8)
O4 Cs2 C4 C5 -119.6(11)
F5A Cs2 C4 C5 0.5(9)
C12 Cs2 C4 C5 164.2(8)
C11 Cs2 C4 C5 143.3(8)
C13 Cs2 C4 C5 169.0(8)
F6B Cs2 C4 C3 -152.6(9)
O89 Cs2 C4 C3 117.2(7)
F1 Cs2 C4 C3 -115.8(7)
O20 Cs2 C4 C3 -49.2(8)
O86A Cs2 C4 C3 102.8(8)
F6A Cs2 C4 C3 -157.0(8)
O4 Cs2 C4 C3 111.5(11)
F5A Cs2 C4 C3 -128.4(9)
C12 Cs2 C4 C3 35.4(7)
C11 Cs2 C4 C3 14.5(8)
C13 Cs2 C4 C3 40.1(7)
O4 C4 C5 C6 -179.9(10)
C3 C4 C5 C6 -0.9(16)
Cs2 C4 C5 C6 -118.3(9)
C4 C5 C6 O6 177.6(9)
C4 C5 C6 C1 -1.1(16)
C4 C5 C6 Cs1 119.3(9)
C73 O6 C6 C5 26.0(15)
Cs1 O6 C6 C5 -89.6(10)
C73 O6 C6 C1 -155.3(10)
Cs1 O6 C6 C1 89.1(8)
C73 O6 C6 Cs1 115.6(9)
C2 C1 C6 C5 3.1(15)
C28 C1 C6 C5 -176.6(9)
C2 C1 C6 O6 -175.7(9)
C28 C1 C6 O6 4.6(13)
C2 C1 C6 Cs1 -119.6(8)
C28 C1 C6 Cs1 60.7(9)
O75 Cs1 C6 C5 100.7(8)
O78 Cs1 C6 C5 101.9(8)
F3B Cs1 C6 C5 18.9(9)
O18 Cs1 C6 C5 -80.6(8)
O6 Cs1 C6 C5 118.4(10)
O81B Cs1 C6 C5 174.3(10)
F3A Cs1 C6 C5 1.8(10)
F1 Cs1 C6 C5 -14.4(7)
F4A Cs1 C6 C5 25.0(7)
C23 Cs1 C6 C5 -128.6(8)
C22 Cs1 C6 C5 -127.4(8)
C27 Cs1 C6 C5 -146.4(7)
O75 Cs1 C6 O6 -17.7(6)
O78 Cs1 C6 O6 -16.5(8)
F3B Cs1 C6 O6 -99.5(7)
O18 Cs1 C6 O6 161.0(5)
O81B Cs1 C6 O6 55.9(11)
F3A Cs1 C6 O6 -116.5(9)
F1 Cs1 C6 O6 -132.8(6)
F4A Cs1 C6 O6 -93.4(6)
C23 Cs1 C6 O6 113.1(6)
C22 Cs1 C6 O6 114.3(6)
C27 Cs1 C6 O6 95.2(6)
O75 Cs1 C6 C1 -129.4(8)
O78 Cs1 C6 C1 -128.2(7)
F3B Cs1 C6 C1 148.8(8)
O18 Cs1 C6 C1 49.4(8)
O6 Cs1 C6 C1 -111.7(10)
O81B Cs1 C6 C1 -55.8(12)
F3A Cs1 C6 C1 131.8(9)
F1 Cs1 C6 C1 115.5(7)
F4A Cs1 C6 C1 154.9(8)
C23 Cs1 C6 C1 1.4(6)
C22 Cs1 C6 C1 2.6(7)
C27 Cs1 C6 C1 -16.4(7)
C2 C3 C7 C29 20.1(14)
C4 C3 C7 C29 -159.1(9)
C2 C3 C7 C8 -104.5(11)
C4 C3 C7 C8 76.2(12)
C3 C7 C8 C13 -130.9(10)
C29 C7 C8 C13 102.7(11)
C3 C7 C8 C9 51.9(13)
C29 C7 C8 C9 -74.5(12)
C3 C7 C8 Cs2 -39.6(11)
C29 C7 C8 Cs2 -166.0(6)
F6B Cs2 C8 C13 140.2(12)
O92 Cs2 C8 C13 -61.5(8)
O89 Cs2 C8 C13 4.1(8)
F1 Cs2 C8 C13 170.5(7)
O20 Cs2 C8 C13 -106.0(7)
O86A Cs2 C8 C13 40.2(8)
F6A Cs2 C8 C13 130.7(7)
O4 Cs2 C8 C13 103.2(7)
F5A Cs2 C8 C13 -173.1(8)
C12 Cs2 C8 C13 -29.3(6)
C11 Cs2 C8 C13 -60.7(7)
F6B Cs2 C8 C9 -98.8(12)
O92 Cs2 C8 C9 59.6(8)
O89 Cs2 C8 C9 125.1(7)
F1 Cs2 C8 C9 -68.5(7)
O20 Cs2 C8 C9 15.1(7)
O86A Cs2 C8 C9 161.2(8)
F6A Cs2 C8 C9 -108.3(7)
O4 Cs2 C8 C9 -135.8(7)
F5A Cs2 C8 C9 -52.1(10)
C12 Cs2 C8 C9 91.7(7)
C11 Cs2 C8 C9 60.3(7)
C13 Cs2 C8 C9 121.0(10)
F6B Cs2 C8 C7 20.6(14)
O92 Cs2 C8 C7 179.0(7)
O89 Cs2 C8 C7 -115.4(7)
F1 Cs2 C8 C7 51.0(8)
O20 Cs2 C8 C7 134.5(7)
O86A Cs2 C8 C7 -79.4(9)
F6A Cs2 C8 C7 11.2(9)
O4 Cs2 C8 C7 -16.4(7)
F5A Cs2 C8 C7 67.3(11)
C12 Cs2 C8 C7 -148.9(10)
C11 Cs2 C8 C7 179.7(9)
C13 Cs2 C8 C7 -119.6(11)
C13 C8 C9 C10 0.0(15)
C7 C8 C9 C10 177.3(9)
Cs2 C8 C9 C10 -69.5(9)
C13 C8 C9 Cs2 69.5(8)
C7 C8 C9 Cs2 -113.2(9)
F6B Cs2 C9 C8 115.8(14)
O92 Cs2 C9 C8 -133.2(6)
O89 Cs2 C9 C8 -68.3(8)
F1 Cs2 C9 C8 116.8(6)
O20 Cs2 C9 C8 -164.2(7)
O86A Cs2 C9 C8 -18.6(8)
F6A Cs2 C9 C8 91.6(8)
O4 Cs2 C9 C8 37.0(6)
F5A Cs2 C9 C8 144.7(6)
C12 Cs2 C9 C8 -64.3(7)
C11 Cs2 C9 C8 -96.3(7)
C13 Cs2 C9 C8 -31.4(6)
F6B Cs2 C9 C10 -116.3(14)
O92 Cs2 C9 C10 -5.3(7)
O89 Cs2 C9 C10 59.6(7)
F1 Cs2 C9 C10 -115.3(6)
O20 Cs2 C9 C10 -36.4(6)
O86A Cs2 C9 C10 109.2(8)
F6A Cs2 C9 C10 -140.5(7)
O4 Cs2 C9 C10 164.9(7)
F5A Cs2 C9 C10 -87.4(7)
C12 Cs2 C9 C10 63.6(6)
C11 Cs2 C9 C10 31.6(6)
C13 Cs2 C9 C10 96.4(7)
C8 C9 C10 C11 1.3(14)
Cs2 C9 C10 C11 -68.1(8)
C8 C9 C10 C14 -176.8(9)
Cs2 C9 C10 C14 113.8(8)
C8 C9 C10 Cs2 69.4(9)
F6B Cs2 C10 C11 -140.3(13)
O92 Cs2 C10 C11 -63.7(7)
O89 Cs2 C10 C11 -11.3(7)
F1 Cs2 C10 C11 -169.1(6)
O20 Cs2 C10 C11 -102.8(7)
O86A Cs2 C10 C11 45.1(8)
F6A Cs2 C10 C11 -178.0(11)
O4 Cs2 C10 C11 106.5(7)
F5A Cs2 C10 C11 -129.8(7)
C12 Cs2 C10 C11 29.0(6)
C13 Cs2 C10 C11 61.3(7)
F6B Cs2 C10 C9 98.8(13)
O92 Cs2 C10 C9 175.3(6)
O89 Cs2 C10 C9 -132.2(6)
F1 Cs2 C10 C9 69.9(6)
O20 Cs2 C10 C9 136.3(7)
O86A Cs2 C10 C9 -75.9(7)
F6A Cs2 C10 C9 61.1(12)
O4 Cs2 C10 C9 -14.5(6)
F5A Cs2 C10 C9 109.3(7)
C12 Cs2 C10 C9 -92.0(7)
C11 Cs2 C10 C9 -121.0(10)
C13 Cs2 C10 C9 -59.7(6)
F6B Cs2 C10 C14 -18.5(14)
O92 Cs2 C10 C14 58.1(7)
O89 Cs2 C10 C14 110.5(7)
F1 Cs2 C10 C14 -47.3(7)
O20 Cs2 C10 C14 19.0(6)
O86A Cs2 C10 C14 166.9(8)
F6A Cs2 C10 C14 -56.2(13)
O4 Cs2 C10 C14 -131.7(7)
F5A Cs2 C10 C14 -8.0(8)
C12 Cs2 C10 C14 150.8(9)
C11 Cs2 C10 C14 121.8(10)
C13 Cs2 C10 C14 -176.9(9)
C70 O11 C11 C12 10.3(15)
C70 O11 C11 C10 -172.4(10)
C70 O11 C11 Cs2 -81.7(10)
C9 C10 C11 C12 -1.6(15)
C14 C10 C11 C12 176.4(9)
Cs2 C10 C11 C12 -70.3(10)
C9 C10 C11 O11 -179.0(8)
C14 C10 C11 O11 -1.0(14)
Cs2 C10 C11 O11 112.3(8)
C9 C10 C11 Cs2 68.7(8)
C14 C10 C11 Cs2 -113.3(8)
F6B Cs2 C11 C12 -151.8(10)
O92 Cs2 C11 C12 -118.5(7)
O89 Cs2 C11 C12 -65.0(7)
F1 Cs2 C11 C12 138.9(6)
O20 Cs2 C11 C12 -170.8(8)
O86A Cs2 C11 C12 -12.0(7)
O4 Cs2 C11 C12 48.5(7)
F5A Cs2 C11 C12 -167.9(8)
C13 Cs2 C11 C12 30.4(6)
F6B Cs2 C11 O11 -30.5(15)
O92 Cs2 C11 O11 2.8(8)
O89 Cs2 C11 O11 56.4(8)
F1 Cs2 C11 O11 -99.7(8)
O20 Cs2 C11 O11 -49.4(7)
O86A Cs2 C11 O11 109.4(8)
O4 Cs2 C11 O11 169.9(7)
F5A Cs2 C11 O11 -46.5(11)
C12 Cs2 C11 O11 121.3(12)
C13 Cs2 C11 O11 151.8(10)
F6B Cs2 C11 C10 82.9(12)
O92 Cs2 C11 C10 116.2(7)
O89 Cs2 C11 C10 169.8(7)
F1 Cs2 C11 C10 13.7(8)
O20 Cs2 C11 C10 64.0(6)
O86A Cs2 C11 C10 -137.2(7)
O4 Cs2 C11 C10 -76.7(7)
F5A Cs2 C11 C10 66.9(9)
C12 Cs2 C11 C10 -125.2(10)
C13 Cs2 C11 C10 -94.8(7)
O11 C11 C12 C13 177.8(9)
C10 C11 C12 C13 0.6(16)
Cs2 C11 C12 C13 -70.7(9)
O11 C11 C12 Cs2 -111.5(10)
C10 C11 C12 Cs2 71.3(9)
F6B Cs2 C12 C11 117(4)
O92 Cs2 C12 C11 61.5(7)
O89 Cs2 C12 C11 114.4(7)
F1 Cs2 C12 C11 -60.7(9)
O20 Cs2 C12 C11 8.2(7)
O86A Cs2 C12 C11 167.0(8)
F6A Cs2 C12 C11 -156.1(18)
O4 Cs2 C12 C11 -132.5(7)
F5A Cs2 C12 C11 22.4(15)
C13 Cs2 C12 C11 -123.8(11)
F6B Cs2 C12 C13 -119(4)
O92 Cs2 C12 C13 -174.7(7)
O89 Cs2 C12 C13 -121.8(8)
F1 Cs2 C12 C13 63.2(9)
O20 Cs2 C12 C13 132.0(7)
O86A Cs2 C12 C13 -69.1(8)
F6A Cs2 C12 C13 -32(2)
O4 Cs2 C12 C13 -8.7(7)
F5A Cs2 C12 C13 146.3(12)
C11 Cs2 C12 C13 123.8(11)
C9 C8 C13 C12 -1.1(15)
C7 C8 C13 C12 -178.4(9)
Cs2 C8 C13 C12 68.6(9)
C9 C8 C13 O13 175.3(9)
C7 C8 C13 O13 -2.0(15)
Cs2 C8 C13 O13 -115.0(9)
C9 C8 C13 Cs2 -69.7(8)
C7 C8 C13 Cs2 113.0(9)
C11 C12 C13 C8 0.8(16)
Cs2 C12 C13 C8 -69.6(9)
C11 C12 C13 O13 -175.4(10)
Cs2 C12 C13 O13 114.2(10)
C11 C12 C13 Cs2 70.4(9)
C84B O13 C13 C8 -176(3)
C84A O13 C13 C8 153.1(13)
C84B O13 C13 C12 1(3)
C84A O13 C13 C12 -30.6(17)
C84B O13 C13 Cs2 93(3)
C84A O13 C13 Cs2 61.3(14)
F6B Cs2 C13 C8 -81.8(12)
O92 Cs2 C13 C8 131.7(7)
O89 Cs2 C13 C8 -176.4(7)
F1 Cs2 C13 C8 -11.9(8)
O20 Cs2 C13 C8 76.9(7)
O86A Cs2 C13 C8 -134.1(9)
F6A Cs2 C13 C8 -69.2(10)
O4 Cs2 C13 C8 -64.1(7)
F5A Cs2 C13 C8 18.0(19)
C12 Cs2 C13 C8 125.6(11)
C11 Cs2 C13 C8 96.0(8)
F6B Cs2 C13 C12 152.5(10)
O92 Cs2 C13 C12 6.0(8)
O89 Cs2 C13 C12 58.0(8)
F1 Cs2 C13 C12 -137.6(7)
O20 Cs2 C13 C12 -48.7(7)
O86A Cs2 C13 C12 100.3(9)
F6A Cs2 C13 C12 165.1(9)
O4 Cs2 C13 C12 170.3(8)
F5A Cs2 C13 C12 -107.7(17)
C11 Cs2 C13 C12 -29.7(6)
F6B Cs2 C13 O13 33.0(15)
O92 Cs2 C13 O13 -113.5(8)
O89 Cs2 C13 O13 -61.5(8)
F1 Cs2 C13 O13 102.9(8)
O20 Cs2 C13 O13 -168.3(8)
O86A Cs2 C13 O13 -19.2(9)
F6A Cs2 C13 O13 45.6(11)
O4 Cs2 C13 O13 50.7(7)
F5A Cs2 C13 O13 132.8(15)
C12 Cs2 C13 O13 -119.5(12)
C11 Cs2 C13 O13 -149.2(10)
C11 C10 C14 C15 128.1(10)
C9 C10 C14 C15 -54.0(11)
Cs2 C10 C14 C15 36.6(10)
C11 C10 C14 C39 -103.0(11)
C9 C10 C14 C39 74.9(11)
Cs2 C10 C14 C39 165.4(6)
C10 C14 C15 C16 109.1(11)
C39 C14 C15 C16 -17.5(14)
C10 C14 C15 C20 -74.8(12)
C39 C14 C15 C20 158.7(9)
C20 C15 C16 C17 0.3(16)
C14 C15 C16 C17 176.6(9)
C15 C16 C17 C18 1.0(15)
C15 C16 C17 C21 -176.0(10)
C71 O18 C18 C19 -10.5(15)
Cs1 O18 C18 C19 92.0(10)
C71 O18 C18 C17 168.7(9)
Cs1 O18 C18 C17 -88.8(9)
C71 O18 C18 Cs1 -102.5(9)
C16 C17 C18 C19 -0.8(15)
C21 C17 C18 C19 176.4(9)
C16 C17 C18 O18 180.0(9)
C21 C17 C18 O18 -2.8(14)
C16 C17 C18 Cs1 121.6(8)
C21 C17 C18 Cs1 -61.3(10)
O78 Cs1 C18 C19 -102.4(7)
F3B Cs1 C18 C19 -22.1(8)
O18 Cs1 C18 C19 -117.4(9)
O6 Cs1 C18 C19 80.5(7)
O81B Cs1 C18 C19 -134.2(10)
F3A Cs1 C18 C19 -26.2(7)
F1 Cs1 C18 C19 13.8(6)
F4A Cs1 C18 C19 0.4(9)
C23 Cs1 C18 C19 127.9(7)
C22 Cs1 C18 C19 151.6(8)
C27 Cs1 C18 C19 170.2(7)
O78 Cs1 C18 O18 15.0(7)
F3B Cs1 C18 O18 95.4(7)
O6 Cs1 C18 O18 -162.1(5)
O81B Cs1 C18 O18 -16.8(9)
F3A Cs1 C18 O18 91.3(6)
F1 Cs1 C18 O18 131.3(6)
F4A Cs1 C18 O18 117.8(7)
C23 Cs1 C18 O18 -114.7(6)
C22 Cs1 C18 O18 -91.0(6)
C27 Cs1 C18 O18 -72.4(6)
O78 Cs1 C18 C17 127.4(7)
F3B Cs1 C18 C17 -152.2(8)
O18 Cs1 C18 C17 112.4(10)
O6 Cs1 C18 C17 -49.7(8)
O81B Cs1 C18 C17 95.6(10)
F3A Cs1 C18 C17 -156.3(8)
F1 Cs1 C18 C17 -116.3(7)
F4A Cs1 C18 C17 -129.8(8)
C23 Cs1 C18 C17 -2.3(7)
C22 Cs1 C18 C17 21.4(6)
C27 Cs1 C18 C17 40.0(7)
O18 C18 C19 C20 178.5(9)
C17 C18 C19 C20 -0.7(16)
Cs1 C18 C19 C20 -120.1(8)
C94 O20 C20 C15 -155.9(10)
Cs2 O20 C20 C15 88.5(9)
C94 O20 C20 C19 26.1(14)
Cs2 O20 C20 C19 -89.5(9)
C94 O20 C20 Cs2 115.6(9)
C16 C15 C20 O20 -179.9(9)
C14 C15 C20 O20 3.7(14)
C16 C15 C20 C19 -1.9(15)
C14 C15 C20 C19 -178.3(9)
C16 C15 C20 Cs2 -121.6(8)
C14 C15 C20 Cs2 62.0(10)
C18 C19 C20 O20 -180.0(9)
C18 C19 C20 C15 2.1(15)
C18 C19 C20 Cs2 120.0(9)
F6B Cs2 C20 O20 -96.3(7)
O92 Cs2 C20 O20 -20.1(5)
O89 Cs2 C20 O20 -6.1(6)
F1 Cs2 C20 O20 -131.9(5)
O86A Cs2 C20 O20 73.6(11)
F6A Cs2 C20 O20 -114.8(8)
O4 Cs2 C20 O20 161.0(5)
F5A Cs2 C20 O20 -91.2(6)
C12 Cs2 C20 O20 75.7(5)
C11 Cs2 C20 O20 70.7(5)
C13 Cs2 C20 O20 97.1(5)
F6B Cs2 C20 C15 150.1(8)
O92 Cs2 C20 C15 -133.8(7)
O89 Cs2 C20 C15 -119.7(7)
F1 Cs2 C20 C15 114.5(7)
O20 Cs2 C20 C15 -113.6(10)
O86A Cs2 C20 C15 -40.0(13)
F6A Cs2 C20 C15 131.5(9)
O4 Cs2 C20 C15 47.4(7)
F5A Cs2 C20 C15 155.2(8)
C12 Cs2 C20 C15 -38.0(7)
C11 Cs2 C20 C15 -42.9(7)
C13 Cs2 C20 C15 -16.5(7)
F6B Cs2 C20 C19 21.7(8)
O92 Cs2 C20 C19 97.9(7)
O89 Cs2 C20 C19 112.0(7)
F1 Cs2 C20 C19 -13.8(6)
O20 Cs2 C20 C19 118.0(9)
O86A Cs2 C20 C19 -168.4(10)
F6A Cs2 C20 C19 3.2(9)
O4 Cs2 C20 C19 -81.0(7)
F5A Cs2 C20 C19 26.9(7)
C12 Cs2 C20 C19 -166.3(7)
C11 Cs2 C20 C19 -171.3(7)
C13 Cs2 C20 C19 -144.9(6)
C16 C17 C21 C22 -103.2(11)
C18 C17 C21 C22 79.9(11)
C16 C17 C21 C49 25.5(14)
C18 C17 C21 C49 -151.4(10)
C17 C21 C22 C23 47.1(12)
C49 C21 C22 C23 -81.5(12)
C17 C21 C22 C27 -133.0(9)
C49 C21 C22 C27 98.5(11)
C17 C21 C22 Cs1 -42.2(9)
C49 C21 C22 Cs1 -170.8(7)
O75 Cs1 C22 C23 66.4(7)
O78 Cs1 C22 C23 136.6(6)
F3B Cs1 C22 C23 -98.2(12)
O18 Cs1 C22 C23 -135.8(7)
O6 Cs1 C22 C23 15.9(6)
O81B Cs1 C22 C23 150.2(9)
F3A Cs1 C22 C23 -106.9(7)
F1 Cs1 C22 C23 -68.3(6)
F4A Cs1 C22 C23 -54.0(10)
C27 Cs1 C22 C23 120.9(10)
O75 Cs1 C22 C27 -54.5(7)
O78 Cs1 C22 C27 15.7(7)
F3B Cs1 C22 C27 140.8(12)
O18 Cs1 C22 C27 103.3(7)
O6 Cs1 C22 C27 -105.0(7)
O81B Cs1 C22 C27 29.3(9)
F3A Cs1 C22 C27 132.1(7)
F1 Cs1 C22 C27 170.8(6)
F4A Cs1 C22 C27 -174.9(9)
C23 Cs1 C22 C27 -120.9(10)
O75 Cs1 C22 C21 -173.0(6)
O78 Cs1 C22 C21 -102.9(7)
F3B Cs1 C22 C21 22.3(13)
O18 Cs1 C22 C21 -15.3(6)
O6 Cs1 C22 C21 136.5(7)
O81B Cs1 C22 C21 -89.3(10)
F3A Cs1 C22 C21 13.6(8)
F1 Cs1 C22 C21 52.2(7)
F4A Cs1 C22 C21 66.5(10)
C23 Cs1 C22 C21 120.5(10)
C27 Cs1 C22 C21 -118.6(10)
C27 C22 C23 C24 -0.3(14)
C21 C22 C23 C24 179.6(9)
Cs1 C22 C23 C24 -71.7(9)
C27 C22 C23 Cs1 71.4(8)
C21 C22 C23 Cs1 -108.7(9)
O75 Cs1 C23 C22 -126.7(6)
O78 Cs1 C23 C22 -57.7(8)
F3B Cs1 C23 C22 114.1(13)
O18 Cs1 C23 C22 37.5(6)
O6 Cs1 C23 C22 -163.4(7)
O81B Cs1 C23 C22 -29.3(9)
F3A Cs1 C23 C22 92.5(8)
F1 Cs1 C23 C22 117.3(6)
F4A Cs1 C23 C22 143.6(7)
C27 Cs1 C23 C22 -31.7(6)
O75 Cs1 C23 C24 1.3(7)
O78 Cs1 C23 C24 70.3(7)
F3B Cs1 C23 C24 -117.9(13)
O18 Cs1 C23 C24 165.5(7)
O6 Cs1 C23 C24 -35.4(6)
O81B Cs1 C23 C24 98.7(9)
F3A Cs1 C23 C24 -139.5(8)
F1 Cs1 C23 C24 -114.8(6)
F4A Cs1 C23 C24 -88.4(7)
C22 Cs1 C23 C24 128.0(10)
C27 Cs1 C23 C24 96.2(7)
C22 C23 C24 C25 1.4(14)
Cs1 C23 C24 C25 -69.6(8)
C22 C23 C24 C28 -179.0(9)
Cs1 C23 C24 C28 110.0(9)
C22 C23 C24 Cs1 71.0(9)
O75 Cs1 C24 C23 -178.9(6)
O78 Cs1 C24 C23 -127.2(6)
F3B Cs1 C24 C23 95.3(12)
O18 Cs1 C24 C23 -14.1(6)
O6 Cs1 C24 C23 137.5(7)
O81B Cs1 C24 C23 -84.9(8)
F3A Cs1 C24 C23 61.4(13)
F1 Cs1 C24 C23 70.8(6)
F4A Cs1 C24 C23 108.8(7)
C22 Cs1 C24 C23 -27.7(6)
C27 Cs1 C24 C23 -59.9(6)
O75 Cs1 C24 C25 -58.8(7)
O78 Cs1 C24 C25 -7.1(8)
F3B Cs1 C24 C25 -144.6(12)
O18 Cs1 C24 C25 106.0(7)
O6 Cs1 C24 C25 -102.4(7)
O81B Cs1 C24 C25 35.2(8)
F3A Cs1 C24 C25 -178.5(11)
F1 Cs1 C24 C25 -169.2(6)
F4A Cs1 C24 C25 -131.1(7)
C23 Cs1 C24 C25 120.1(10)
C22 Cs1 C24 C25 92.4(7)
C27 Cs1 C24 C25 60.1(7)
O75 Cs1 C24 C28 59.5(7)
O78 Cs1 C24 C28 111.2(7)
F3B Cs1 C24 C28 -26.3(14)
O18 Cs1 C24 C28 -135.7(7)
O6 Cs1 C24 C28 15.9(6)
O81B Cs1 C24 C28 153.5(9)
F3A Cs1 C24 C28 -60.2(13)
F1 Cs1 C24 C28 -50.9(8)
F4A Cs1 C24 C28 -12.8(9)
C23 Cs1 C24 C28 -121.6(10)
C22 Cs1 C24 C28 -149.4(9)
C27 Cs1 C24 C28 178.4(9)
C72 O25 C25 C26 13.6(15)
C72 O25 C25 C24 -167.8(10)
C72 O25 C25 Cs1 -78.9(11)
C23 C24 C25 C26 -0.9(14)
C28 C24 C25 C26 179.5(9)
Cs1 C24 C25 C26 -69.1(9)
C23 C24 C25 O25 -179.5(8)
C28 C24 C25 O25 0.9(13)
Cs1 C24 C25 O25 112.3(8)
C23 C24 C25 Cs1 68.3(7)
C28 C24 C25 Cs1 -111.3(8)
O75 Cs1 C25 C26 -112.7(7)
O78 Cs1 C25 C26 -59.6(7)
F3B Cs1 C25 C26 -156.9(10)
O18 Cs1 C25 C26 48.7(7)
O6 Cs1 C25 C26 -169.3(8)
O81B Cs1 C25 C26 -18.6(8)
F3A Cs1 C25 C26 131(3)
F1 Cs1 C25 C26 140.1(7)
F4A Cs1 C25 C26 -167.5(8)
C23 Cs1 C25 C26 94.4(8)
C22 Cs1 C25 C26 62.6(7)
C27 Cs1 C25 C26 30.4(6)
O75 Cs1 C25 O25 8.3(7)
O78 Cs1 C25 O25 61.4(7)
F3B Cs1 C25 O25 -35.9(14)
O18 Cs1 C25 O25 169.6(7)
O6 Cs1 C25 O25 -48.3(7)
O81B Cs1 C25 O25 102.4(8)
F3A Cs1 C25 O25 -108(3)
F1 Cs1 C25 O25 -99.0(7)
F4A Cs1 C25 O25 -46.5(10)
C23 Cs1 C25 O25 -144.6(9)
C22 Cs1 C25 O25 -176.4(9)
C27 Cs1 C25 O25 151.3(9)
O75 Cs1 C25 C24 120.9(7)
O78 Cs1 C25 C24 174.1(7)
F3B Cs1 C25 C24 76.7(12)
O18 Cs1 C25 C24 -77.7(7)
O6 Cs1 C25 C24 64.3(6)
O81B Cs1 C25 C24 -145.0(8)
F3A Cs1 C25 C24 4(3)
F1 Cs1 C25 C24 13.7(8)
F4A Cs1 C25 C24 66.1(9)
C23 Cs1 C25 C24 -32.0(6)
C22 Cs1 C25 C24 -63.8(6)
C27 Cs1 C25 C24 -96.0(8)
O25 C25 C26 C27 177.8(9)
C24 C25 C26 C27 -0.7(16)
Cs1 C25 C26 C27 -69.8(9)
O25 C25 C26 Cs1 -112.4(9)
C24 C25 C26 Cs1 69.1(9)
O75 Cs1 C26 C25 66.4(7)
O78 Cs1 C26 C25 122.6(7)
O18 Cs1 C26 C25 -132.7(7)
O6 Cs1 C26 C25 9.5(7)
O81B Cs1 C26 C25 158.8(10)
F3A Cs1 C26 C25 -151.9(17)
F1 Cs1 C26 C25 -59.3(9)
F4A Cs1 C26 C25 23.7(15)
C23 Cs1 C26 C25 -61.9(7)
C22 Cs1 C26 C25 -94.3(7)
C27 Cs1 C26 C25 -123.8(10)
O75 Cs1 C26 C27 -169.9(6)
O78 Cs1 C26 C27 -113.6(7)
O18 Cs1 C26 C27 -9.0(6)
O6 Cs1 C26 C27 133.3(6)
O81B Cs1 C26 C27 -77.5(8)
F3A Cs1 C26 C27 -28(2)
F1 Cs1 C26 C27 64.4(8)
F4A Cs1 C26 C27 147.5(12)
C23 Cs1 C26 C27 61.9(6)
C22 Cs1 C26 C27 29.4(6)
C83B O27 C27 C26 -17(2)
C83A O27 C27 C26 13(2)
C83B O27 C27 C22 164(2)
C83A O27 C27 C22 -165.5(19)
C83B O27 C27 Cs1 76(2)
C83A O27 C27 Cs1 106.0(19)
C25 C26 C27 O27 -176.6(9)
Cs1 C26 C27 O27 113.4(9)
C25 C26 C27 C22 1.9(15)
Cs1 C26 C27 C22 -68.1(9)
C25 C26 C27 Cs1 70.0(9)
C23 C22 C27 O27 177.2(8)
C21 C22 C27 O27 -2.7(14)
Cs1 C22 C27 O27 -112.6(8)
C23 C22 C27 C26 -1.4(14)
C21 C22 C27 C26 178.7(9)
Cs1 C22 C27 C26 68.8(9)
C23 C22 C27 Cs1 -70.2(8)
C21 C22 C27 Cs1 109.9(8)
O75 Cs1 C27 O27 -109.8(8)
O78 Cs1 C27 O27 -52.7(8)
F3B Cs1 C27 O27 35.8(14)
O18 Cs1 C27 O27 49.2(7)
O6 Cs1 C27 O27 -168.3(8)
O81B Cs1 C27 O27 -31.9(10)
F3A Cs1 C27 O27 46.2(11)
F1 Cs1 C27 O27 102.1(8)
F4A Cs1 C27 O27 127.8(19)
C23 Cs1 C27 O27 145.2(10)
C22 Cs1 C27 O27 113.8(12)
O75 Cs1 C27 C26 11.1(7)
O78 Cs1 C27 C26 68.3(7)
F3B Cs1 C27 C26 156.7(9)
O18 Cs1 C27 C26 170.1(7)
O6 Cs1 C27 C26 -47.3(6)
O81B Cs1 C27 C26 89.0(10)
F3A Cs1 C27 C26 167.1(8)
F1 Cs1 C27 C26 -136.9(6)
F4A Cs1 C27 C26 -111(2)
C23 Cs1 C27 C26 -93.8(7)
C22 Cs1 C27 C26 -125.2(10)
O75 Cs1 C27 C22 136.3(6)
O78 Cs1 C27 C22 -166.5(6)
F3B Cs1 C27 C22 -78.0(11)
O18 Cs1 C27 C22 -64.7(6)
O6 Cs1 C27 C22 77.9(7)
O81B Cs1 C27 C22 -145.8(10)
F3A Cs1 C27 C22 -67.6(9)
F1 Cs1 C27 C22 -11.7(8)
F4A Cs1 C27 C22 14(2)
C23 Cs1 C27 C22 31.4(6)
C2 C1 C28 C24 102.5(11)
C6 C1 C28 C24 -77.8(12)
C2 C1 C28 C59 -25.9(14)
C6 C1 C28 C59 153.8(9)
C23 C24 C28 C1 -47.6(13)
C25 C24 C28 C1 132.0(10)
Cs1 C24 C28 C1 41.6(10)
C23 C24 C28 C59 81.9(11)
C25 C24 C28 C59 -98.5(11)
Cs1 C24 C28 C59 171.1(6)
C3 C7 C29 C30 174.8(10)
C8 C7 C29 C30 -58.6(13)
C7 C29 C30 C31 -174.7(11)
C29 C30 C31 C32 -169.9(12)
C30 C31 C32 C33 -180.0(13)
C31 C32 C33 C34 -177.9(14)
C32 C33 C34 C35 -179.2(15)
C33 C34 C35 C36 -177.6(16)
C34 C35 C36 C37A -177(2)
C34 C35 C36 C37B 173(3)
C35 C36 C37A C38A -175(3)
C37B C36 C37A C38A -152(10)
C35 C36 C37B C38B -133(7)
C37A C36 C37B C38B 66(7)
C15 C14 C39 C40 -174.5(9)
C10 C14 C39 C40 57.8(12)
C14 C39 C40 C41 -165.7(10)
C39 C40 C41 C42 173.4(11)
C40 C41 C42 C43 -171.5(13)
C41 C42 C43 C44 176.9(13)
C42 C43 C44 C45 -177.1(14)
C43 C44 C45 C46 -179.0(14)
C44 C45 C46 C47 -177.1(16)
C45 C46 C47 C48 -177.3(16)
C22 C21 C49 C50 -64.3(13)
C17 C21 C49 C50 167.2(10)
C21 C49 C50 C51 -166.2(11)
C49 C50 C51 C52 -66.7(17)
C50 C51 C52 C53 -172.0(13)
C51 C52 C53 C54 -175.0(14)
C52 C53 C54 C55 173.3(13)
C53 C54 C55 C56 -172.3(13)
C54 C55 C56 C57 178.4(11)
C55 C56 C57 C58 -176.5(12)
C1 C28 C59 C60 -65.0(12)
C24 C28 C59 C60 165.6(9)
C28 C59 C60 C61 -178.7(9)
C59 C60 C61 C62 -72.7(15)
C60 C61 C62 C63 -171.8(11)
C61 C62 C63 C64 173.5(11)
C62 C63 C64 C65 -174.8(11)
C63 C64 C65 C66 175.7(12)
C64 C65 C66 C67 -171.8(11)
C65 C66 C67 C68 179.0(12)
C6 O6 C73 C74 176.0(10)
Cs1 O6 C73 C74 -67.2(10)
C6 O6 C73 Cs1 -116.9(9)
O75 Cs1 C73 O6 -133.7(10)
O78 Cs1 C73 O6 -142.2(7)
F3B Cs1 C73 O6 138.1(8)
O18 Cs1 C73 O6 53.4(12)
O81B Cs1 C73 O6 -108.6(11)
F3A Cs1 C73 O6 128.9(8)
F1 Cs1 C73 O6 94.8(7)
F4A Cs1 C73 O6 128.4(9)
C23 Cs1 C73 O6 -4.8(7)
C22 Cs1 C73 O6 -12.5(8)
C27 Cs1 C73 O6 -38.0(8)
O75 Cs1 C73 C74 -17.7(8)
O78 Cs1 C73 C74 -26.2(8)
F3B Cs1 C73 C74 -105.9(8)
O18 Cs1 C73 C74 169.4(7)
O6 Cs1 C73 C74 116.0(12)
O81B Cs1 C73 C74 7.4(12)
F3A Cs1 C73 C74 -115.2(9)
F1 Cs1 C73 C74 -149.2(8)
F4A Cs1 C73 C74 -115.6(9)
C23 Cs1 C73 C74 111.2(8)
C22 Cs1 C73 C74 103.4(8)
C27 Cs1 C73 C74 78.0(8)
O6 C73 C74 O75 74.8(14)
Cs1 C73 C74 O75 25.3(10)
O6 C73 C74 Cs1 49.6(7)
O78 Cs1 C74 O75 10.9(11)
F3B Cs1 C74 O75 -69.3(12)
O6 Cs1 C74 O75 -174.2(14)
O81B Cs1 C74 O75 43.8(14)
F3A Cs1 C74 O75 -71.8(12)
F1 Cs1 C74 O75 -111.0(11)
F4A Cs1 C74 O75 -86.9(12)
C23 Cs1 C74 O75 145.7(11)
C22 Cs1 C74 O75 128.8(11)
C27 Cs1 C74 O75 105.5(11)
O75 Cs1 C74 C73 142.0(16)
O78 Cs1 C74 C73 152.9(9)
F3B Cs1 C74 C73 72.7(8)
O6 Cs1 C74 C73 -32.2(6)
O81B Cs1 C74 C73 -174.2(10)
F3A Cs1 C74 C73 70.3(9)
F1 Cs1 C74 C73 31.0(8)
F4A Cs1 C74 C73 55.1(9)
C23 Cs1 C74 C73 -72.3(8)
C22 Cs1 C74 C73 -89.2(8)
C27 Cs1 C74 C73 -112.5(8)
C73 C74 O75 C76 150.1(13)
Cs1 C74 O75 C76 -171.4(19)
C73 C74 O75 Cs1 -38.5(15)
O78 Cs1 O75 C74 -167.4(13)
F3B Cs1 O75 C74 109.7(12)
O18 Cs1 O75 C74 -165.1(9)
O6 Cs1 O75 C74 4.3(10)
O81B Cs1 O75 C74 -138.4(13)
F3A Cs1 O75 C74 112.9(12)
F1 Cs1 O75 C74 73.6(12)
F4A Cs1 O75 C74 87.2(12)
C23 Cs1 O75 C74 -38.4(12)
C22 Cs1 O75 C74 -61.9(12)
C27 Cs1 O75 C74 -82.1(12)
O78 Cs1 O75 C76 3.4(12)
F3B Cs1 O75 C76 -79.6(13)
O18 Cs1 O75 C76 5.6(18)
O6 Cs1 O75 C76 175.1(14)
O81B Cs1 O75 C76 32.3(15)
F3A Cs1 O75 C76 -76.3(13)
F1 Cs1 O75 C76 -115.6(12)
F4A Cs1 O75 C76 -102.0(14)
C23 Cs1 O75 C76 132.3(12)
C22 Cs1 O75 C76 108.9(12)
C27 Cs1 O75 C76 88.7(13)
C74 O75 C76 C77 -161.3(15)
Cs1 O75 C76 C77 28(2)
C74 O75 C76 Cs1 171.1(19)
O78 Cs1 C76 O75 -175.5(16)
F3B Cs1 C76 O75 98.0(14)
O18 Cs1 C76 O75 -176.9(10)
O6 Cs1 C76 O75 -4.3(12)
O81B Cs1 C76 O75 -146.9(15)
F3A Cs1 C76 O75 106.5(13)
F1 Cs1 C76 O75 70.7(13)
F4A Cs1 C76 O75 73.3(13)
C23 Cs1 C76 O75 -57.1(14)
C22 Cs1 C76 O75 -86.6(13)
C27 Cs1 C76 O75 -99.1(13)
O75 Cs1 C76 C77 -152(2)
O78 Cs1 C76 C77 32.1(11)
F3B Cs1 C76 C77 -54.5(13)
O18 Cs1 C76 C77 30.6(15)
O6 Cs1 C76 C77 -156.7(12)
O81B Cs1 C76 C77 60.7(14)
F3A Cs1 C76 C77 -46.0(12)
F1 Cs1 C76 C77 -81.7(12)
F4A Cs1 C76 C77 -79.1(13)
C23 Cs1 C76 C77 150.5(11)
C22 Cs1 C76 C77 121.0(12)
C27 Cs1 C76 C77 108.5(12)
O75 C76 C77 O78 -65(2)
Cs1 C76 C77 O78 -47.5(11)
O75 C76 C77 Cs1 -17.6(13)
O75 Cs1 C77 O78 132.2(14)
F3B Cs1 C77 O78 -120.6(13)
O18 Cs1 C77 O78 -39.4(12)
O6 Cs1 C77 O78 141.8(10)
O81B Cs1 C77 O78 6.2(12)
F3A Cs1 C77 O78 -107.0(11)
F1 Cs1 C77 O78 -133.5(10)
F4A Cs1 C77 O78 -145.7(11)
C23 Cs1 C77 O78 74.4(12)
C22 Cs1 C77 O78 37.2(13)
C27 Cs1 C77 O78 37.3(11)
O75 Cs1 C77 C76 13.0(10)
O78 Cs1 C77 C76 -119.2(18)
F3B Cs1 C77 C76 120.2(14)
O18 Cs1 C77 C76 -158.6(10)
O6 Cs1 C77 C76 22.6(12)
O81B Cs1 C77 C76 -113.0(15)
F3A Cs1 C77 C76 133.7(13)
F1 Cs1 C77 C76 107.3(12)
F4A Cs1 C77 C76 95.0(12)
C23 Cs1 C77 C76 -44.8(15)
C22 Cs1 C77 C76 -82.0(12)
C27 Cs1 C77 C76 -82.0(12)
C76 C77 O78 C79 -75.1(19)
Cs1 C77 O78 C79 -142.3(16)
C76 C77 O78 Cs1 67.2(15)
O75 Cs1 O78 C79 94.9(17)
F3B Cs1 O78 C79 -176.6(19)
O18 Cs1 O78 C79 -84.3(17)
O6 Cs1 O78 C79 87.3(17)
O81B Cs1 O78 C79 -43(2)
F3A Cs1 O78 C79 -159.8(18)
F1 Cs1 O78 C79 -175.6(16)
F4A Cs1 O78 C79 162.0(17)
C23 Cs1 O78 C79 -1.6(18)
C22 Cs1 O78 C79 -24.0(18)
C27 Cs1 O78 C79 -17.9(17)
O75 Cs1 O78 C77 -34.3(10)
F3B Cs1 O78 C77 54.2(12)
O18 Cs1 O78 C77 146.4(10)
O6 Cs1 O78 C77 -41.9(11)
O81B Cs1 O78 C77 -171.9(16)
F3A Cs1 O78 C77 70.9(12)
F1 Cs1 O78 C77 55.2(11)
F4A Cs1 O78 C77 32.8(11)
C23 Cs1 O78 C77 -130.8(10)
C22 Cs1 O78 C77 -153.2(10)
C27 Cs1 O78 C77 -147.1(10)
C77 O78 C79 C80 -170.2(15)
Cs1 O78 C79 C80 61(2)
O78 C79 C80 O81A -89(2)
O78 C79 C80 O81B -34(3)
C79 C80 O81A C82A -175(2)
O81B C80 O81A C82A 93(2)
C80 O81A C82A C83A -171(2)
C27 O27 C83A C82A -103(3)
C83B O27 C83A C82A -3(13)
O81A C82A C83A O27 70(5)
O81A C80 O81B C82B -64(3)
C79 C80 O81B C82B -175(3)
O81A C80 O81B Cs1 118(3)
C79 C80 O81B Cs1 7(4)
O75 Cs1 O81B C82B 161(3)
O78 Cs1 O81B C82B -165(4)
F3B Cs1 O81B C82B -115(3)
O18 Cs1 O81B C82B -28(3)
O6 Cs1 O81B C82B 115(3)
F3A Cs1 O81B C82B -96(3)
F1 Cs1 O81B C82B -75(3)
F4A Cs1 O81B C82B -130(3)
C23 Cs1 O81B C82B 42(3)
C22 Cs1 O81B C82B 31(3)
C27 Cs1 O81B C82B 44(3)
O75 Cs1 O81B C80 -21(3)
O78 Cs1 O81B C80 13(2)
F3B Cs1 O81B C80 63(3)
O18 Cs1 O81B C80 150(3)
O6 Cs1 O81B C80 -67(3)
F3A Cs1 O81B C80 82(3)
F1 Cs1 O81B C80 103(3)
F4A Cs1 O81B C80 48(3)
C23 Cs1 O81B C80 -140(3)
C22 Cs1 O81B C80 -151(3)
C27 Cs1 O81B C80 -138(3)
C80 O81B C82B C83B 98(3)
Cs1 O81B C82B C83B -84(4)
C27 O27 C83B C82B -94(5)
C83A O27 C83B C82B 169(20)
O81B C82B C83B O27 88(6)
C13 O13 C84A C85A -93.1(18)
C84B O13 C84A C85A 176(15)
O13 C84A C85A O86A 79(2)
C84A C85A O86A C87 110(3)
C84A C85A O86A Cs2 -52(3)
F6B Cs2 O86A C87 55(2)
O92 Cs2 O86A C87 -28(2)
O89 Cs2 O86A C87 -18.3(17)
F1 Cs2 O86A C87 97.5(19)
O20 Cs2 O86A C87 -77(2)
F6A Cs2 O86A C87 74(2)
O4 Cs2 O86A C87 145(2)
F5A Cs2 O86A C87 46(2)
C12 Cs2 O86A C87 -117(2)
C11 Cs2 O86A C87 -112.0(19)
C13 Cs2 O86A C87 -141(2)
F6B Cs2 O86A C85A -144(2)
O92 Cs2 O86A C85A 133(2)
O89 Cs2 O86A C85A 143(2)
F1 Cs2 O86A C85A -101(2)
O20 Cs2 O86A C85A 84(2)
F6A Cs2 O86A C85A -125(2)
O4 Cs2 O86A C85A -54(2)
F5A Cs2 O86A C85A -153(2)
C12 Cs2 O86A C85A 44(2)
C11 Cs2 O86A C85A 49(2)
C13 Cs2 O86A C85A 20(2)
C13 O13 C84B C85B -81(10)
C84A O13 C84B C85B 24(7)
O13 C84B C85B O86B 43(24)
C84B C85B O86B C87 -136(18)
C84B C85B O86B Cs2 -22(22)
F6B Cs2 O86B C85B -145(6)
O92 Cs2 O86B C85B 137(7)
O89 Cs2 O86B C85B 163(7)
F1 Cs2 O86B C85B -105(6)
O20 Cs2 O86B C85B 92(7)
O86A Cs2 O86B C85B -80(7)
F6A Cs2 O86B C85B -124(6)
O4 Cs2 O86B C85B -52(7)
F5A Cs2 O86B C85B -165(6)
C12 Cs2 O86B C85B 41(6)
C11 Cs2 O86B C85B 52(6)
C13 Cs2 O86B C85B 13(6)
F6B Cs2 O86B C87 -9(3)
O92 Cs2 O86B C87 -87(3)
O89 Cs2 O86B C87 -61(2)
F1 Cs2 O86B C87 31(4)
O20 Cs2 O86B C87 -131(2)
O86A Cs2 O86B C87 56.8(15)
F6A Cs2 O86B C87 12(3)
O4 Cs2 O86B C87 84(3)
F5A Cs2 O86B C87 -29(4)
C12 Cs2 O86B C87 177(3)
C11 Cs2 O86B C87 -171(3)
C13 Cs2 O86B C87 150(3)
C85B O86B C87 O86A 74(10)
Cs2 O86B C87 O86A -51(2)
C85B O86B C87 C88 178(9)
Cs2 O86B C87 C88 53(3)
C85A O86A C87 O86B -70(4)
Cs2 O86A C87 O86B 95(4)
C85A O86A C87 C88 -175(2)
Cs2 O86A C87 C88 -10(3)
O86B C87 C88 O89 0(5)
O86A C87 C88 O89 62(3)
O86B C87 C88 Cs2 -54(5)
O86A C87 C88 Cs2 8(2)
F6B Cs2 C88 O89 110.3(12)
O92 Cs2 C88 O89 28.6(9)
F1 Cs2 C88 O89 123.2(9)
O20 Cs2 C88 O89 18.3(12)
O86A Cs2 C88 O89 -118.2(15)
F6A Cs2 C88 O89 129.9(11)
O4 Cs2 C88 O89 -152.8(10)
F5A Cs2 C88 O89 92.4(10)
C12 Cs2 C88 O89 -66.6(10)
C11 Cs2 C88 O89 -50.0(10)
C13 Cs2 C88 O89 -89.2(10)
F6B Cs2 C88 C87 -136.3(16)
O92 Cs2 C88 C87 141.9(15)
O89 Cs2 C88 C87 113.3(19)
F1 Cs2 C88 C87 -123.5(14)
O20 Cs2 C88 C87 131.6(13)
O86A Cs2 C88 C87 -4.9(14)
F6A Cs2 C88 C87 -116.8(15)
O4 Cs2 C88 C87 -39.4(14)
F5A Cs2 C88 C87 -154.3(14)
C12 Cs2 C88 C87 46.7(14)
C11 Cs2 C88 C87 63.3(15)
C13 Cs2 C88 C87 24.1(15)
C87 C88 O89 C90A 162.5(18)
Cs2 C88 O89 C90A -120.3(16)
C87 C88 O89 C90B 85(5)
Cs2 C88 O89 C90B 162(5)
C87 C88 O89 Cs2 -77.1(17)
F6B Cs2 O89 C88 -66.9(12)
O92 Cs2 O89 C88 -145.7(11)
F1 Cs2 O89 C88 -71.3(11)
O20 Cs2 O89 C88 -164.7(10)
O86A Cs2 O89 C88 45.3(11)
F6A Cs2 O89 C88 -49.9(11)
O4 Cs2 O89 C88 29.6(10)
F5A Cs2 O89 C88 -90.1(11)
C12 Cs2 O89 C88 112.5(10)
C11 Cs2 O89 C88 132.9(10)
C13 Cs2 O89 C88 93.1(10)
F6B Cs2 O89 C90A 52.3(15)
O92 Cs2 O89 C90A -26.4(13)
F1 Cs2 O89 C90A 48.0(14)
O20 Cs2 O89 C90A -45.4(14)
O86A Cs2 O89 C90A 164.6(15)
F6A Cs2 O89 C90A 69.4(14)
O4 Cs2 O89 C90A 148.9(13)
F5A Cs2 O89 C90A 29.2(14)
C12 Cs2 O89 C90A -128.2(14)
C11 Cs2 O89 C90A -107.9(13)
C13 Cs2 O89 C90A -147.6(13)
F6B Cs2 O89 C90B 122.1(17)
O92 Cs2 O89 C90B 43.3(16)
F1 Cs2 O89 C90B 117.8(16)
O20 Cs2 O89 C90B 24.4(16)
O86A Cs2 O89 C90B -125.6(17)
F6A Cs2 O89 C90B 139.2(16)
O4 Cs2 O89 C90B -141.3(16)
F5A Cs2 O89 C90B 99.0(16)
C12 Cs2 O89 C90B -58.4(16)
C11 Cs2 O89 C90B -38.1(16)
C13 Cs2 O89 C90B -77.9(16)
C88 O89 C90A C91 176.7(17)
C90B O89 C90A C91 -35(3)
Cs2 O89 C90A C91 63(2)
C88 O89 C90A Cs2 114.2(17)
C90B O89 C90A Cs2 -97(3)
F6B Cs2 C90A O89 -125.0(15)
O92 Cs2 C90A O89 143.6(18)
F1 Cs2 C90A O89 -141.1(12)
O20 Cs2 C90A O89 136.6(13)
O86A Cs2 C90A O89 -12.9(13)
F6A Cs2 C90A O89 -111.4(13)
O4 Cs2 C90A O89 -37.6(16)
F5A Cs2 C90A O89 -150.5(14)
C12 Cs2 C90A O89 51.6(13)
C11 Cs2 C90A O89 74.0(13)
C13 Cs2 C90A O89 35.0(14)
F6B Cs2 C90A C91 114.7(14)
O92 Cs2 C90A C91 23.3(10)
O89 Cs2 C90A C91 -120(2)
F1 Cs2 C90A C91 98.5(12)
O20 Cs2 C90A C91 16.3(12)
O86A Cs2 C90A C91 -133.2(14)
F6A Cs2 C90A C91 128.3(13)
O4 Cs2 C90A C91 -157.9(10)
F5A Cs2 C90A C91 89.2(13)
C12 Cs2 C90A C91 -68.7(12)
C11 Cs2 C90A C91 -46.3(12)
C13 Cs2 C90A C91 -85.3(12)
C88 O89 C90B C91 125(3)
C90A O89 C90B C91 35(3)
Cs2 O89 C90B C91 -74(5)
C88 O89 C90B Cs2 -162(5)
C90A O89 C90B Cs2 108.2(19)
F6B Cs2 C90B O89 -58.5(16)
O92 Cs2 C90B O89 -121(2)
F1 Cs2 C90B O89 -82.5(14)
O20 Cs2 C90B O89 -156.5(15)
O86A Cs2 C90B O89 44.9(13)
F6A Cs2 C90B O89 -44.4(16)
O4 Cs2 C90B O89 47(2)
F5A Cs2 C90B O89 -84.1(15)
C12 Cs2 C90B O89 117.6(15)
C11 Cs2 C90B O89 140.6(15)
C13 Cs2 C90B O89 103.3(15)
F6B Cs2 C90B C91 53(2)
O92 Cs2 C90B C91 -9.3(15)
O89 Cs2 C90B C91 112(3)
F1 Cs2 C90B C91 30(3)
O20 Cs2 C90B C91 -45(2)
O86A Cs2 C90B C91 157(3)
F6A Cs2 C90B C91 68(2)
O4 Cs2 C90B C91 159.2(18)
F5A Cs2 C90B C91 28(2)
C12 Cs2 C90B C91 -130(2)
C11 Cs2 C90B C91 -107(2)
C13 Cs2 C90B C91 -145(2)
O89 C90A C91 O92 -74(2)
Cs2 C90A C91 O92 -32.2(12)
O89 C90A C91 C90B 34(3)
Cs2 C90A C91 C90B 76(3)
O89 C90B C91 O92 65(5)
Cs2 C90B C91 O92 14(2)
O89 C90B C91 C90A -34(3)
Cs2 C90B C91 C90A -84.4(14)
C90A C91 O92 C93 -166.9(13)
C90B C91 O92 C93 126(2)
C90A C91 O92 Cs2 48.0(17)
C90B C91 O92 Cs2 -19(3)
F6B Cs2 O92 C93 111.4(10)
O89 Cs2 O92 C93 -155.0(10)
F1 Cs2 O92 C93 72.9(9)
O20 Cs2 O92 C93 2.2(8)
O86A Cs2 O92 C93 -145.9(10)
F6A Cs2 O92 C93 113.4(9)
O4 Cs2 O92 C93 -173.1(9)
F5A Cs2 O92 C93 87.5(10)
C12 Cs2 O92 C93 -77.4(9)
C11 Cs2 O92 C93 -57.7(9)
C13 Cs2 O92 C93 -79.7(9)
F6B Cs2 O92 C91 -105.6(13)
O89 Cs2 O92 C91 -12.0(11)
F1 Cs2 O92 C91 -144.1(12)
O20 Cs2 O92 C91 145.3(12)
O86A Cs2 O92 C91 -2.9(13)
F6A Cs2 O92 C91 -103.6(12)
O4 Cs2 O92 C91 -30.1(17)
F5A Cs2 O92 C91 -129.5(13)
C12 Cs2 O92 C91 65.7(12)
C11 Cs2 O92 C91 85.3(12)
C13 Cs2 O92 C91 63.3(12)
C91 O92 C93 C94 179.3(13)
Cs2 O92 C93 C94 -36.8(13)
C20 O20 C94 C93 175.6(10)
Cs2 O20 C94 C93 -70.3(11)
C20 O20 C94 Cs2 -114.1(9)
O92 C93 C94 O20 73.8(13)
O92 C93 C94 Cs2 24.9(9)
F6B Cs2 C94 O20 143.5(7)
O92 Cs2 C94 O20 -133.7(8)
O89 Cs2 C94 O20 -130.5(6)
F1 Cs2 C94 O20 97.7(6)
O86A Cs2 C94 O20 -112.7(8)
F6A Cs2 C94 O20 133.0(8)
O4 Cs2 C94 O20 54.6(9)
F5A Cs2 C94 O20 132.5(8)
C12 Cs2 C94 O20 -46.9(6)
C11 Cs2 C94 O20 -38.0(6)
C13 Cs2 C94 O20 -33.1(7)
F6B Cs2 C94 C93 -100.7(8)
O92 Cs2 C94 C93 -17.9(7)
O89 Cs2 C94 C93 -14.7(8)
F1 Cs2 C94 C93 -146.5(8)
O20 Cs2 C94 C93 115.8(11)
O86A Cs2 C94 C93 3.2(11)
F6A Cs2 C94 C93 -111.2(9)
O4 Cs2 C94 C93 170.4(7)
F5A Cs2 C94 C93 -111.6(9)
C12 Cs2 C94 C93 68.9(8)
C11 Cs2 C94 C93 77.8(8)
C13 Cs2 C94 C93 82.7(8)
F6B Cs2 P1 F4B 83.8(17)
O92 Cs2 P1 F4B 142.4(11)
O89 Cs2 P1 F4B 90.5(11)
F1 Cs2 P1 F4B -92.9(11)
O20 Cs2 P1 F4B -163.3(10)
O86A Cs2 P1 F4B 33.3(11)
F6A Cs2 P1 F4B 30.0(13)
O4 Cs2 P1 F4B -23.5(11)
F5A Cs2 P1 F4B 154.0(14)
C12 Cs2 P1 F4B -99.3(15)
C11 Cs2 P1 F4B -138.2(11)
C13 Cs2 P1 F4B -51.9(11)
F6B Cs2 P1 F6A 53.8(13)
O92 Cs2 P1 F6A 112.5(16)
O89 Cs2 P1 F6A 60.5(16)
F1 Cs2 P1 F6A -122.9(16)
O20 Cs2 P1 F6A 166.8(16)
O86A Cs2 P1 F6A 3.4(16)
O4 Cs2 P1 F6A -53.5(16)
F5A Cs2 P1 F6A 124.0(16)
C12 Cs2 P1 F6A -129.2(19)
C11 Cs2 P1 F6A -168.1(16)
C13 Cs2 P1 F6A -81.8(16)
F6B Cs2 P1 F5A -70.2(16)
O92 Cs2 P1 F5A -11.6(13)
O89 Cs2 P1 F5A -63.5(13)
F1 Cs2 P1 F5A 113.1(14)
O20 Cs2 P1 F5A 42.7(13)
O86A Cs2 P1 F5A -120.7(13)
F6A Cs2 P1 F5A -124.0(16)
O4 Cs2 P1 F5A -177.5(13)
C12 Cs2 P1 F5A 106.7(17)
C11 Cs2 P1 F5A 67.8(14)
C13 Cs2 P1 F5A 154.1(13)
F6B Cs2 P1 F5B -87.5(18)
O92 Cs2 P1 F5B -28.9(10)
O89 Cs2 P1 F5B -80.8(10)
F1 Cs2 P1 F5B 95.7(10)
O20 Cs2 P1 F5B 25.4(10)
O86A Cs2 P1 F5B -138.0(10)
F6A Cs2 P1 F5B -141.4(16)
O4 Cs2 P1 F5B 165.1(10)
F5A Cs2 P1 F5B -17.3(15)
C12 Cs2 P1 F5B 89.4(14)
C11 Cs2 P1 F5B 50.5(11)
C13 Cs2 P1 F5B 136.8(10)
F6B Cs2 P1 F3B -177(3)
O92 Cs2 P1 F3B -119(2)
O89 Cs2 P1 F3B -171(2)
F1 Cs2 P1 F3B 6(2)
O20 Cs2 P1 F3B -65(2)
O86A Cs2 P1 F3B 132(2)
F6A Cs2 P1 F3B 129(2)
O4 Cs2 P1 F3B 75(2)
F5A Cs2 P1 F3B -107(2)
C12 Cs2 P1 F3B -1(3)
C11 Cs2 P1 F3B -39(2)
C13 Cs2 P1 F3B 47(2)
F6B Cs2 P1 F4A 120.9(19)
O92 Cs2 P1 F4A 179.5(16)
O89 Cs2 P1 F4A 127.6(16)
F1 Cs2 P1 F4A -55.9(16)
O20 Cs2 P1 F4A -126.2(16)
O86A Cs2 P1 F4A 70.4(16)
F6A Cs2 P1 F4A 67.0(16)
O4 Cs2 P1 F4A 13.5(16)
F5A Cs2 P1 F4A -168.9(17)
C12 Cs2 P1 F4A -62.2(19)
C11 Cs2 P1 F4A -101.1(16)
C13 Cs2 P1 F4A -14.8(17)
F6B Cs2 P1 F2 -4.3(19)
O92 Cs2 P1 F2 54.4(5)
O89 Cs2 P1 F2 2.4(5)
F1 Cs2 P1 F2 179.0(6)
O20 Cs2 P1 F2 108.6(5)
O86A Cs2 P1 F2 -54.8(6)
F6A Cs2 P1 F2 -58.1(16)
O4 Cs2 P1 F2 -111.6(5)
F5A Cs2 P1 F2 65.9(13)
C12 Cs2 P1 F2 172.7(11)
C11 Cs2 P1 F2 133.8(6)
C13 Cs2 P1 F2 -139.9(6)
F6B Cs2 P1 F3A -136(2)
O92 Cs2 P1 F3A -77.8(14)
O89 Cs2 P1 F3A -129.8(14)
F1 Cs2 P1 F3A 46.8(14)
O20 Cs2 P1 F3A -23.6(14)
O86A Cs2 P1 F3A 173.0(14)
F6A Cs2 P1 F3A 169.7(18)
O4 Cs2 P1 F3A 116.2(14)
F5A Cs2 P1 F3A -66.3(16)
C12 Cs2 P1 F3A 40.5(18)
C11 Cs2 P1 F3A 1.6(14)
C13 Cs2 P1 F3A 87.9(14)
F6B Cs2 P1 F1 177(2)
O92 Cs2 P1 F1 -124.6(4)
O89 Cs2 P1 F1 -176.6(5)
O20 Cs2 P1 F1 -70.4(4)
O86A Cs2 P1 F1 126.3(5)
F6A Cs2 P1 F1 122.9(16)
O4 Cs2 P1 F1 69.4(4)
F5A Cs2 P1 F1 -113.1(14)
C12 Cs2 P1 F1 -6.3(12)
C11 Cs2 P1 F1 -45.2(5)
C13 Cs2 P1 F1 41.1(6)
O92 Cs2 P1 F6B 58.6(19)
O89 Cs2 P1 F6B 6.7(19)
F1 Cs2 P1 F6B -177(2)
O20 Cs2 P1 F6B 112.9(19)
O86A Cs2 P1 F6B -50(2)
F6A Cs2 P1 F6B -53.8(13)
O4 Cs2 P1 F6B -107.3(19)
F5A Cs2 P1 F6B 70.2(16)
C12 Cs2 P1 F6B 177(2)
C11 Cs2 P1 F6B 138(2)
C13 Cs2 P1 F6B -136(2)
F6B Cs2 P1 Cs1 177.0(19)
O92 Cs2 P1 Cs1 -124.4(2)
O89 Cs2 P1 Cs1 -176.3(3)
F1 Cs2 P1 Cs1 0.2(4)
O20 Cs2 P1 Cs1 -70.13(14)
O86A Cs2 P1 Cs1 126.5(4)
F6A Cs2 P1 Cs1 123.1(16)
O4 Cs2 P1 Cs1 69.63(15)
F5A Cs2 P1 Cs1 -112.8(13)
C12 Cs2 P1 Cs1 -6.1(11)
C11 Cs2 P1 Cs1 -45.0(4)
C13 Cs2 P1 Cs1 41.3(4)
O75 Cs1 P1 F4B -36.0(11)
O78 Cs1 P1 F4B -92.4(11)
F3B Cs1 P1 F4B -93.7(18)
O18 Cs1 P1 F4B 162.6(11)
O6 Cs1 P1 F4B 21.2(11)
O81B Cs1 P1 F4B -133.5(12)
F3A Cs1 P1 F4B -146.2(17)
F1 Cs1 P1 F4B 90.7(12)
F4A Cs1 P1 F4B -23.1(13)
C23 Cs1 P1 F4B 91.3(11)
C22 Cs1 P1 F4B 117.9(11)
C27 Cs1 P1 F4B 133.6(12)
O75 Cs1 P1 F6A -74.9(14)
O78 Cs1 P1 F6A -131.4(14)
F3B Cs1 P1 F6A -133(2)
O18 Cs1 P1 F6A 123.7(14)
O6 Cs1 P1 F6A -17.7(14)
O81B Cs1 P1 F6A -172.4(15)
F3A Cs1 P1 F6A 174.9(18)
F1 Cs1 P1 F6A 51.7(14)
F4A Cs1 P1 F6A -62.0(15)
C23 Cs1 P1 F6A 52.4(14)
C22 Cs1 P1 F6A 78.9(14)
C27 Cs1 P1 F6A 94.6(14)
O75 Cs1 P1 F5A 175.1(13)
O78 Cs1 P1 F5A 118.7(13)
F3B Cs1 P1 F5A 117.4(19)
O18 Cs1 P1 F5A 13.8(13)
O6 Cs1 P1 F5A -127.7(13)
O81B Cs1 P1 F5A 77.6(14)
F3A Cs1 P1 F5A 64.9(16)
F1 Cs1 P1 F5A -58.2(13)
F4A Cs1 P1 F5A -172.0(15)
C23 Cs1 P1 F5A -57.6(13)
C22 Cs1 P1 F5A -31.0(13)
C27 Cs1 P1 F5A -15.3(14)
O75 Cs1 P1 F5B 142.0(10)
O78 Cs1 P1 F5B 85.5(10)
F3B Cs1 P1 F5B 84.3(18)
O18 Cs1 P1 F5B -19.4(10)
O6 Cs1 P1 F5B -160.8(10)
O81B Cs1 P1 F5B 44.5(12)
F3A Cs1 P1 F5B 31.8(14)
F1 Cs1 P1 F5B -91.4(11)
F4A Cs1 P1 F5B 154.9(14)
C23 Cs1 P1 F5B -90.7(10)
C22 Cs1 P1 F5B -64.1(10)
C27 Cs1 P1 F5B -48.4(11)
O75 Cs1 P1 F3B 58(2)
O78 Cs1 P1 F3B 1(2)
O18 Cs1 P1 F3B -104(2)
O6 Cs1 P1 F3B 115(2)
O81B Cs1 P1 F3B -40(2)
F3A Cs1 P1 F3B -52.5(14)
F1 Cs1 P1 F3B -176(2)
F4A Cs1 P1 F3B 70.6(16)
C23 Cs1 P1 F3B -175(2)
C22 Cs1 P1 F3B -148(2)
C27 Cs1 P1 F3B -133(2)
O75 Cs1 P1 F4A -12.9(13)
O78 Cs1 P1 F4A -69.4(13)
F3B Cs1 P1 F4A -70.6(16)
O18 Cs1 P1 F4A -174.3(13)
O6 Cs1 P1 F4A 44.3(13)
O81B Cs1 P1 F4A -110.4(14)
F3A Cs1 P1 F4A -123.1(16)
F1 Cs1 P1 F4A 113.7(14)
C23 Cs1 P1 F4A 114.4(13)
C22 Cs1 P1 F4A 140.9(13)
C27 Cs1 P1 F4A 156.6(13)
O75 Cs1 P1 F2 54.4(5)
O78 Cs1 P1 F2 -2.1(5)
F3B Cs1 P1 F2 -3(2)
O18 Cs1 P1 F2 -107.0(5)
O6 Cs1 P1 F2 111.6(5)
O81B Cs1 P1 F2 -43.1(7)
F3A Cs1 P1 F2 -55.8(17)
F1 Cs1 P1 F2 -179.0(6)
F4A Cs1 P1 F2 67.3(13)
C23 Cs1 P1 F2 -178.3(5)
C22 Cs1 P1 F2 -151.8(5)
C27 Cs1 P1 F2 -136.1(6)
O75 Cs1 P1 F3A 110.2(17)
O78 Cs1 P1 F3A 53.7(17)
F3B Cs1 P1 F3A 52.5(14)
O18 Cs1 P1 F3A -51.2(17)
O6 Cs1 P1 F3A 167.4(17)
O81B Cs1 P1 F3A 12.7(18)
F1 Cs1 P1 F3A -123.1(18)
F4A Cs1 P1 F3A 123.1(16)
C23 Cs1 P1 F3A -122.5(17)
C22 Cs1 P1 F3A -95.9(17)
C27 Cs1 P1 F3A -80.2(18)
O75 Cs1 P1 F1 -126.7(4)
O78 Cs1 P1 F1 176.9(4)
F3B Cs1 P1 F1 176(2)
O18 Cs1 P1 F1 72.0(4)
O6 Cs1 P1 F1 -69.4(4)
O81B Cs1 P1 F1 135.8(7)
F3A Cs1 P1 F1 123.1(18)
F4A Cs1 P1 F1 -113.7(14)
C23 Cs1 P1 F1 0.6(4)
C22 Cs1 P1 F1 27.2(4)
C27 Cs1 P1 F1 42.9(5)
O75 Cs1 P1 F6B -123(2)
O78 Cs1 P1 F6B -180(2)
F3B Cs1 P1 F6B 179(2)
O18 Cs1 P1 F6B 75(2)
O6 Cs1 P1 F6B -66(2)
O81B Cs1 P1 F6B 139(2)
F3A Cs1 P1 F6B 126(2)
F1 Cs1 P1 F6B 3(2)
F4A Cs1 P1 F6B -110(2)
C23 Cs1 P1 F6B 4(2)
C22 Cs1 P1 F6B 31(2)
C27 Cs1 P1 F6B 46(2)
O75 Cs1 P1 Cs2 -126.9(2)
O78 Cs1 P1 Cs2 176.7(2)
F3B Cs1 P1 Cs2 175(2)
O18 Cs1 P1 Cs2 71.76(14)
O6 Cs1 P1 Cs2 -69.66(14)
O81B Cs1 P1 Cs2 135.6(6)
F3A Cs1 P1 Cs2 122.9(17)
F1 Cs1 P1 Cs2 -0.2(4)
F4A Cs1 P1 Cs2 -114.0(13)
C23 Cs1 P1 Cs2 0.4(2)
C22 Cs1 P1 Cs2 27.0(2)
C27 Cs1 P1 Cs2 42.7(4)
F4B P1 F1 Cs2 88.3(14)
F6A P1 F1 Cs2 41.6(14)
F5A P1 F1 Cs2 -50.4(14)
F5B P1 F1 Cs2 -86.4(13)
F3B P1 F1 Cs2 -176.7(14)
F4A P1 F1 Cs2 131.5(16)
F3A P1 F1 Cs2 -141.3(14)
F6B P1 F1 Cs2 2.2(13)
Cs1 P1 F1 Cs2 -179.7(4)
F4B P1 F1 Cs1 -91.9(14)
F6A P1 F1 Cs1 -138.7(14)
F5A P1 F1 Cs1 129.3(14)
F5B P1 F1 Cs1 93.3(13)
F3B P1 F1 Cs1 3.0(14)
F4A P1 F1 Cs1 -48.8(16)
F3A P1 F1 Cs1 38.4(14)
F6B P1 F1 Cs1 -178.1(13)
Cs2 P1 F1 Cs1 179.7(4)
F6B Cs2 F1 P1 -1.7(10)
O92 Cs2 F1 P1 57.6(4)
O89 Cs2 F1 P1 4.4(6)
O20 Cs2 F1 P1 108.2(4)
O86A Cs2 F1 P1 -68.8(5)
F6A Cs2 F1 P1 -30.0(9)
O4 Cs2 F1 P1 -109.5(4)
F5A Cs2 F1 P1 35.5(8)
C12 Cs2 F1 P1 177.8(4)
C11 Cs2 F1 P1 151.8(4)
C13 Cs2 F1 P1 -154.8(4)
F6B Cs2 F1 Cs1 178.8(12)
O92 Cs2 F1 Cs1 -121.9(5)
O89 Cs2 F1 Cs1 -175.1(5)
O20 Cs2 F1 Cs1 -71.3(5)
O86A Cs2 F1 Cs1 111.7(5)
F6A Cs2 F1 Cs1 150.5(10)
O4 Cs2 F1 Cs1 71.0(5)
F5A Cs2 F1 Cs1 -144.0(9)
C12 Cs2 F1 Cs1 -1.7(7)
C11 Cs2 F1 Cs1 -27.7(6)
C13 Cs2 F1 Cs1 25.7(6)
O75 Cs1 F1 P1 57.0(4)
O78 Cs1 F1 P1 -3.7(5)
F3B Cs1 F1 P1 -2.2(11)
O18 Cs1 F1 P1 -106.7(4)
O6 Cs1 F1 P1 109.4(4)
O81B Cs1 F1 P1 -62.9(9)
F3A Cs1 F1 P1 -29.5(10)
F4A Cs1 F1 P1 35.1(8)
C23 Cs1 F1 P1 -179.5(4)
C22 Cs1 F1 P1 -158.2(4)
C27 Cs1 F1 P1 -153.4(4)
O75 Cs1 F1 Cs2 -123.5(5)
O78 Cs1 F1 Cs2 175.8(4)
F3B Cs1 F1 Cs2 177.3(12)
O18 Cs1 F1 Cs2 72.8(5)
O6 Cs1 F1 Cs2 -71.1(5)
O81B Cs1 F1 Cs2 116.6(9)
F3A Cs1 F1 Cs2 150.0(12)
F4A Cs1 F1 Cs2 -145.3(10)
C23 Cs1 F1 Cs2 0.0(5)
C22 Cs1 F1 Cs2 21.3(5)
C27 Cs1 F1 Cs2 26.1(6)
F4B P1 F3A Cs1 46.8(19)
F6A P1 F3A Cs1 -24(9)
F5A P1 F3A Cs1 -124.9(12)
F5B P1 F3A Cs1 -140.7(16)
F3B P1 F3A Cs1 66(2)
F4A P1 F3A Cs1 43.3(14)
F2 P1 F3A Cs1 140.0(11)
F1 P1 F3A Cs1 -40.7(11)
F6B P1 F3A Cs1 -127.4(15)
Cs2 P1 F3A Cs1 -75.2(17)
O75 Cs1 F3A P1 -72.7(16)
O78 Cs1 F3A P1 -127.6(16)
F3B Cs1 F3A P1 -62.3(17)
O18 Cs1 F3A P1 126.8(17)
O6 Cs1 F3A P1 -13.6(18)
O81B Cs1 F3A P1 -169.6(15)
F1 Cs1 F3A P1 31.0(9)
F4A Cs1 F3A P1 -30.9(9)
C23 Cs1 F3A P1 72.5(19)
C22 Cs1 F3A P1 102.1(16)
C27 Cs1 F3A P1 129.6(13)
F4B P1 F4A Cs1 145.7(18)
F6A P1 F4A Cs1 132.1(11)
F5A P1 F4A Cs1 37(8)
F5B P1 F4A Cs1 -43.6(19)
F3B P1 F4A Cs1 -55.1(12)
F2 P1 F4A Cs1 -134.1(7)
F3A P1 F4A Cs1 -38.2(10)
F1 P1 F4A Cs1 45.4(7)
F6B P1 F4A Cs1 134.7(12)
Cs2 P1 F4A Cs1 85.5(13)
O75 Cs1 F4A P1 166.5(14)
O78 Cs1 F4A P1 113.1(12)
F3B Cs1 F4A P1 52.8(9)
O18 Cs1 F4A P1 6.2(14)
O6 Cs1 F4A P1 -133.7(13)
O81B Cs1 F4A P1 88.9(14)
F3A Cs1 F4A P1 29.6(8)
F1 Cs1 F4A P1 -35.3(7)
C23 Cs1 F4A P1 -81.4(14)
C22 Cs1 F4A P1 -57.9(17)
C27 Cs1 F4A P1 -67(3)
F4B P1 F5A Cs2 -41.6(17)
F6A P1 F5A Cs2 -40.9(9)
F5B P1 F5A Cs2 151(2)
F3B P1 F5A Cs2 136.9(11)
F4A P1 F5A Cs2 54(8)
F2 P1 F5A Cs2 -134.9(7)
F3A P1 F5A Cs2 128.8(11)
F1 P1 F5A Cs2 45.6(7)
F6B P1 F5A Cs2 -53.1(10)
Cs1 P1 F5A Cs2 86.9(12)
F6B Cs2 F5A P1 55.0(10)
O92 Cs2 F5A P1 167.5(14)
O89 Cs2 F5A P1 121.0(12)
F1 Cs2 F5A P1 -35.9(7)
O20 Cs2 F5A P1 -134.9(13)
O86A Cs2 F5A P1 74.3(14)
F6A Cs2 F5A P1 29.6(8)
O4 Cs2 F5A P1 2.7(14)
C12 Cs2 F5A P1 -149.7(6)
C11 Cs2 F5A P1 -137.6(9)
C13 Cs2 F5A P1 -73(2)
F4B P1 F6A Cs2 -137.0(18)
F5A P1 F6A Cs2 43.7(12)
F5B P1 F6A Cs2 52.6(17)
F3B P1 F6A Cs2 -133.5(15)
F4A P1 F6A Cs2 -124.1(11)
F2 P1 F6A Cs2 138.8(9)
F3A P1 F6A Cs2 -57(9)
F1 P1 F6A Cs2 -40.5(9)
F6B P1 F6A Cs2 59.0(15)
Cs1 P1 F6A Cs2 -78.0(16)
F6B Cs2 F6A P1 -63.3(13)
O92 Cs2 F6A P1 -69.1(15)
O89 Cs2 F6A P1 -123.6(14)
F1 Cs2 F6A P1 31.1(9)
O20 Cs2 F6A P1 -14.3(17)
O86A Cs2 F6A P1 -177.1(14)
O4 Cs2 F6A P1 124.7(15)
F5A Cs2 F6A P1 -30.3(9)
C12 Cs2 F6A P1 148.9(8)
C13 Cs2 F6A P1 129.4(11)
F4B P1 F3B Cs1 89.4(16)
F6A P1 F3B Cs1 87(2)
F5A P1 F3B Cs1 -89.6(18)
F5B P1 F3B Cs1 -97.9(16)
F4A P1 F3B Cs1 75(2)
F2 P1 F3B Cs1 177.4(16)
F3A P1 F3B Cs1 -76(2)
F1 P1 F3B Cs1 -3.4(16)
Cs2 P1 F3B Cs1 -8(3)
O75 Cs1 F3B P1 -122.0(19)
O78 Cs1 F3B P1 -179(2)
O18 Cs1 F3B P1 77.1(19)
O6 Cs1 F3B P1 -66.7(19)
O81B Cs1 F3B P1 147.4(17)
F3A Cs1 F3B P1 68.2(13)
F1 Cs1 F3B P1 2.5(11)
F4A Cs1 F3B P1 -60.4(13)
C23 Cs1 F3B P1 7(3)
C22 Cs1 F3B P1 46(3)
C27 Cs1 F3B P1 89(2)
F4B P1 F6B Cs2 -94.7(16)
F6A P1 F6B Cs2 -83.1(19)
F5A P1 F6B Cs2 77.7(17)
F5B P1 F6B Cs2 91.9(17)
F4A P1 F6B Cs2 -87.1(17)
F2 P1 F6B Cs2 176.7(15)
F3A P1 F6B Cs2 81(2)
F1 P1 F6B Cs2 -2.5(15)
Cs1 P1 F6B Cs2 -5(3)
O92 Cs2 F6B P1 -119.5(19)
O89 Cs2 F6B P1 -173.6(18)
F1 Cs2 F6B P1 1.8(11)
O20 Cs2 F6B P1 -68.6(18)
O86A Cs2 F6B P1 136.4(17)
F6A Cs2 F6B P1 66.3(13)
O4 Cs2 F6B P1 74.3(18)
F5A Cs2 F6B P1 -59.0(11)
C12 Cs2 F6B P1 -177(2)
C11 Cs2 F6B P1 -86(2)
C13 Cs2 F6B P1 90(2)
F9A P2 F7B F9B 52(9)
F10 P2 F7B F9B -28(12)
F12 P2 F7B F9B -132(9)
F7A P2 F7B F9B -103(11)
F11 P2 F7B F9B 151(11)
F8 P2 F7B F9B 79(11)
P2 F7B F9B F10 27(10)
F9A P2 F9B F7B -86(11)
F10 P2 F9B F7B 151(12)
F12 P2 F9B F7B 96(11)
F7A P2 F9B F7B 50(10)
F11 P2 F9B F7B -32(12)
F8 P2 F9B F7B -135(10)
F9A P2 F9B F10 124(8)
F12 P2 F9B F10 -55(9)
F7B P2 F9B F10 -151(12)
F7A P2 F9B F10 -101(3)
F11 P2 F9B F10 177.6(9)
F8 P2 F9B F10 74(4)
F9A P2 F10 F9B -33(6)
F12 P2 F10 F9B 151(6)
F7B P2 F10 F9B 21(9)
F7A P2 F10 F9B 66(6)
F8 P2 F10 F9B -121(6)
F7B F9B F10 P2 -31(11)
